data_7717341
loop_
_publ_author_name
'Fener, Benjamin'
'Sch\"uler, Philipp'
'Liebing, Phil'
'G\"orls, Helmar'
'Westerhausen, Matthias'

_publ_section_title
;
 Syntheses and Structures of Dimesitylphosphinite Complexes of the Alkali
 Metals as well as Their Catalytic Activity in Hydro-phosphorylation
 Reactions
;
_journal_name_full 'Dalton Transactions'
_journal_paper_doi 10.1039/D4DT02721C
_journal_year 2024
_chemical_formula_moiety '0.5(C144 H176 K8 O8 P8) [+ solvent]'
_chemical_formula_sum 'C72 H88 K4 O4 P4'
_chemical_formula_weight 1297.70
_space_group_crystal_system triclinic
_space_group_IT_number 2
_space_group_name_Hall '-P 1'
_space_group_name_H-M_alt 'P -1'
_atom_sites_solution_hydrogens geom
_atom_sites_solution_primary dual
_audit_creation_date 2024-02-02
_audit_creation_method
;
Olex2 1.5
(compiled 2023.02.24 svn.rf166f9f3 for OlexSys, GUI svn.r6725)
;
_audit_update_record
;
2024-10-18 deposited with the CCDC.	2024-10-23 downloaded from the CCDC.
;
_cell_angle_alpha 115.909(2)
_cell_angle_beta 100.464(3)
_cell_angle_gamma 94.920(3)
_cell_formula_units_Z 4
_cell_length_a 15.6316(15)
_cell_length_b 22.909(2)
_cell_length_c 24.137(2)
_cell_measurement_reflns_used 9963
_cell_measurement_temperature 120
_cell_measurement_theta_max 33.16
_cell_measurement_theta_min 2.41
_cell_volume 7511.1(12)
_computing_cell_refinement 'SAINT V8.40B (?, 2016)'
_computing_data_reduction 'SAINT V8.40B (?, 2016)'
_computing_molecular_graphics 'Olex2 1.5 (Dolomanov et al., 2009)'
_computing_publication_material 'Olex2 1.5 (Dolomanov et al., 2009)'
_computing_structure_refinement 'XL  (Sheldrick, 2008)'
_computing_structure_solution 'SHELXT 2018/2 (Sheldrick, 2018)'
_diffrn_ambient_temperature 120
_diffrn_measured_fraction_theta_full 0.999
_diffrn_measured_fraction_theta_max 0.916
_diffrn_measurement_device_type 'Bruker APEX-II CCD'
_diffrn_measurement_method '\f and \w scans'
_diffrn_radiation_type MoK\a
_diffrn_radiation_wavelength 0.71073
_diffrn_reflns_av_R_equivalents 0.0370
_diffrn_reflns_av_unetI/netI 0.0507
_diffrn_reflns_Laue_measured_fraction_full 0.999
_diffrn_reflns_Laue_measured_fraction_max 0.916
_diffrn_reflns_limit_h_max 24
_diffrn_reflns_limit_h_min -21
_diffrn_reflns_limit_k_max 35
_diffrn_reflns_limit_k_min -32
_diffrn_reflns_limit_l_max 37
_diffrn_reflns_limit_l_min -36
_diffrn_reflns_number 146979
_diffrn_reflns_point_group_measured_fraction_full 0.999
_diffrn_reflns_point_group_measured_fraction_max 0.916
_diffrn_reflns_theta_full 25.242
_diffrn_reflns_theta_max 33.572
_diffrn_reflns_theta_min 1.654
_diffrn_source_current 0.6
_diffrn_source_power 0.03
_diffrn_source_voltage 50.0
_diffrn_standards_number 0
_exptl_absorpt_coefficient_mu 0.365
_exptl_absorpt_correction_T_max 0.7466
_exptl_absorpt_correction_T_min 0.7144
_exptl_absorpt_correction_type multi-scan
_exptl_absorpt_process_details
;
SADABS-2016/2 (Bruker,2016/2) was used for absorption correction.
wR2(int) was 0.0752 before and 0.0420 after correction.
The Ratio of minimum to maximum transmission is 0.9569.
The \l/2 correction factor is Not present.
;
_exptl_crystal_colour colourless
_exptl_crystal_colour_primary colourless
_exptl_crystal_density_diffrn 1.148
_exptl_crystal_description prism
_exptl_crystal_F_000 2752
_exptl_crystal_size_max 0.21
_exptl_crystal_size_mid 0.12
_exptl_crystal_size_min 0.11
_refine_diff_density_max 0.463
_refine_diff_density_min -0.385
_refine_diff_density_rms 0.072
_refine_ls_extinction_method none
_refine_ls_goodness_of_fit_ref 1.013
_refine_ls_hydrogen_treatment constr
_refine_ls_matrix_type full
_refine_ls_number_parameters 1561
_refine_ls_number_reflns 54325
_refine_ls_number_restraints 0
_refine_ls_restrained_S_all 1.013
_refine_ls_R_factor_all 0.0799
_refine_ls_R_factor_gt 0.0479
_refine_ls_shift/su_max 0.002
_refine_ls_shift/su_mean 0.000
_refine_ls_structure_factor_coef Fsqd
_refine_ls_weighting_details 'w=1/[\s^2^(Fo^2^)+(0.0662P)^2^+3.0186P] where P=(Fo^2^+2Fc^2^)/3'
_refine_ls_weighting_scheme calc
_refine_ls_wR_factor_gt 0.1199
_refine_ls_wR_factor_ref 0.1396
_reflns_Friedel_coverage 0.000
_reflns_number_gt 37345
_reflns_number_total 54325
_reflns_threshold_expression 'I > 2\s(I)'
_cod_data_source_file d4dt02721c2.cif
_cod_data_source_block bn00021_0m
_cod_database_code 7717341
_shelx_shelxl_version_number 2018/3
_shelx_space_group_comment
;
The symmetry employed for this shelxl refinement is uniquely defined
by the following loop, which should always be used as a source of
symmetry information in preference to the above space-group names.
They are only intended as comments.
;
_shelx_estimated_absorpt_t_max 0.961
_shelx_estimated_absorpt_t_min 0.927
_olex2_refinement_description
;
1. Fixed Uiso
 At 1.2 times of:
  All C(H) groups
 At 1.5 times of:
  All C(H,H,H) groups
2.a Aromatic/amide H refined with riding coordinates:
 C3(H3), C5(H5), C12(H12), C14(H14), C21(H21), C23(H23), C30(H30), C32(H32),
 C39(H39), C41(H41), C48(H48), C50(H50), C57(H57), C59(H59), C66(H66), C68(H68),
  C75(H75), C77(H77), C84(H84), C86(H86), C93(H93), C95(H95), C102(H102),
 C104(H104), C111(H111), C113(H113), C120(H120), C122(H122), C129(H129),
 C131(H131), C138(H138), C140(H140)
2.b Idealised Me refined as rotating group:
 C7(H7A,H7B,H7C), C8(H8A,H8B,H8C), C9(H9A,H9B,H9C), C16(H16A,H16B,H16C),
 C17(H17A,H17B,H17C), C18(H18A,H18B,H18C), C25(H25A,H25B,H25C), C26(H26A,H26B,
 H26C), C27(H27A,H27B,H27C), C34(H34A,H34B,H34C), C35(H35A,H35B,H35C), C36(H36A,
 H36B,H36C), C43(H43A,H43B,H43C), C44(H44A,H44B,H44C), C45(H45A,H45B,H45C),
 C52(H52A,H52B,H52C), C53(H53A,H53B,H53C), C54(H54A,H54B,H54C), C61(H61A,H61B,
 H61C), C62(H62A,H62B,H62C), C63(H63A,H63B,H63C), C70(H70A,H70B,H70C), C71(H71A,
 H71B,H71C), C72(H72A,H72B,H72C), C79(H79A,H79B,H79C), C80(H80A,H80B,H80C),
 C81(H81A,H81B,H81C), C88(H88A,H88B,H88C), C89(H89A,H89B,H89C), C90(H90A,H90B,
 H90C), C97(H97A,H97B,H97C), C98(H98A,H98B,H98C), C99(H99A,H99B,H99C),
 C106(H10A,H10B,H10C), C107(H10D,H10E,H10F), C108(H10G,H10H,H10I), C115(H11A,
 H11B,H11C), C116(H11D,H11E,H11F), C117(H11G,H11H,H11I), C124(H12A,H12B,H12C),
 C125(H12D,H12E,H12F), C126(H12G,H12H,H12I), C133(H13A,H13B,H13C), C134(H13D,
 H13E,H13F), C135(H13G,H13H,H13I), C142(H14A,H14B,H14C), C143(H14D,H14E,H14F),
 C144(H14G,H14H,H14I)
;
_smtbx_masks_void_probe_radius 1.2
_smtbx_masks_void_truncation_radius 1.2
_olex2_date_sample_data_collection 2021-09-30
_olex2_date_sample_submission 2021-09-30
_olex2_submission_original_sample_id BF-524
_olex2_submission_special_instructions 'No special instructions were received'

loop_
_space_group_symop_operation_xyz
'x, y, z'
'-x, -y, -z'

loop_
_atom_site_label
_atom_site_type_symbol
_atom_site_fract_x
_atom_site_fract_y
_atom_site_fract_z
_atom_site_U_iso_or_equiv
_atom_site_adp_type
_atom_site_occupancy
_atom_site_site_symmetry_order
_atom_site_calc_flag
_atom_site_refinement_flags_posn
_atom_site_refinement_flags_adp
_atom_site_refinement_flags_occupancy
_atom_site_disorder_assembly
_atom_site_disorder_group
K1 K 0.56882(2) 0.26964(2) 0.67032(2) 0.02525(7) Uani 1 1 d . . . . .
K2 K 0.78609(2) 0.39314(2) 0.73433(2) 0.02574(7) Uani 1 1 d . . . . .
K3 K 0.55480(2) 0.44879(2) 0.75433(2) 0.02624(7) Uani 1 1 d . . . . .
K4 K 0.61673(2) 0.38817(2) 0.59193(2) 0.02506(7) Uani 1 1 d . . . . .
K5 K 0.82154(2) 0.20075(2) 0.85694(2) 0.02136(6) Uani 1 1 d . . . . .
K6 K 0.88956(2) 0.10863(2) 0.69913(2) 0.02322(7) Uani 1 1 d . . . . .
K7 K 0.83426(2) 0.00754(2) 0.77632(2) 0.02143(6) Uani 1 1 d . . . . .
K8 K 1.04379(2) 0.14585(2) 0.85959(2) 0.02220(7) Uani 1 1 d . . . . .
P1 P 0.70804(3) 0.40949(2) 0.85244(2) 0.02132(8) Uani 1 1 d . . . . .
P2 P 0.66001(3) 0.23401(2) 0.55888(2) 0.02125(8) Uani 1 1 d . . . . .
P3 P 0.39510(3) 0.31496(2) 0.62260(2) 0.02540(9) Uani 1 1 d . . . . .
P4 P 0.77216(3) 0.52596(2) 0.71861(2) 0.02905(9) Uani 1 1 d . . . . .
P5 P 0.65874(3) 0.09188(2) 0.75744(2) 0.01970(7) Uani 1 1 d . . . . .
P6 P 1.01711(3) 0.24643(2) 0.78128(2) 0.02018(8) Uani 1 1 d . . . . .
P7 P 0.90188(3) 0.15613(2) 0.96109(2) 0.02101(8) Uani 1 1 d . . . . .
P8 P 0.99582(3) -0.01463(2) 0.68343(2) 0.02057(8) Uani 1 1 d . . . . .
O1 O 0.64773(8) 0.36940(5) 0.78316(5) 0.0239(2) Uani 1 1 d . . . . .
O2 O 0.69892(8) 0.30143(5) 0.62019(5) 0.0239(2) Uani 1 1 d . . . . .
O3 O 0.48420(8) 0.36034(6) 0.63387(6) 0.0270(2) Uani 1 1 d . . . . .
O4 O 0.68461(9) 0.47918(6) 0.70713(6) 0.0299(3) Uani 1 1 d . . . . .
O5 O 0.75248(7) 0.08908(6) 0.74267(5) 0.0214(2) Uani 1 1 d . . . . .
O6 O 0.96371(7) 0.21952(6) 0.81711(6) 0.0228(2) Uani 1 1 d . . . . .
O7 O 0.88963(7) 0.10954(5) 0.88864(5) 0.0212(2) Uani 1 1 d . . . . .
O8 O 0.98678(7) 0.04164(5) 0.74812(5) 0.0228(2) Uani 1 1 d . . . . .
C1 C 0.69996(10) 0.36352(8) 0.89875(7) 0.0220(3) Uani 1 1 d . . . . .
C2 C 0.65711(11) 0.29730(8) 0.87377(8) 0.0241(3) Uani 1 1 d . . . . .
C3 C 0.66074(12) 0.26687(9) 0.91294(9) 0.0287(3) Uani 1 1 d . . . . .
H3 H 0.630254 0.222672 0.895707 0.034 Uiso 1 1 calc R U . . .
C4 C 0.70749(13) 0.29902(10) 0.97638(9) 0.0327(4) Uani 1 1 d . . . . .
C5 C 0.75227(12) 0.36323(10) 0.99999(9) 0.0326(4) Uani 1 1 d . . . . .
H5 H 0.785664 0.385760 1.042918 0.039 Uiso 1 1 calc R U . . .
C6 C 0.74981(11) 0.39584(9) 0.96261(8) 0.0260(3) Uani 1 1 d . . . . .
C7 C 0.60406(12) 0.25710(8) 0.80587(8) 0.0283(3) Uani 1 1 d . . . . .
H7A H 0.643963 0.248193 0.777328 0.043 Uiso 1 1 calc R U . . .
H7B H 0.560864 0.281793 0.795829 0.043 Uiso 1 1 calc R U . . .
H7C H 0.572902 0.215219 0.800363 0.043 Uiso 1 1 calc R U . . .
C8 C 0.70797(17) 0.26489(13) 1.01777(11) 0.0473(5) Uani 1 1 d . . . . .
H8A H 0.741700 0.229112 1.003892 0.071 Uiso 1 1 calc R U . . .
H8B H 0.647000 0.246611 1.014121 0.071 Uiso 1 1 calc R U . . .
H8C H 0.735536 0.296855 1.062099 0.071 Uiso 1 1 calc R U . . .
C9 C 0.79990(12) 0.46562(9) 0.99211(8) 0.0320(4) Uani 1 1 d . . . . .
H9A H 0.833498 0.470296 0.963262 0.048 Uiso 1 1 calc R U . . .
H9B H 0.840771 0.475886 1.032466 0.048 Uiso 1 1 calc R U . . .
H9C H 0.758050 0.496145 0.999812 0.048 Uiso 1 1 calc R U . . .
C10 C 0.64749(10) 0.47795(8) 0.89106(7) 0.0228(3) Uani 1 1 d . . . . .
C11 C 0.56653(11) 0.47063(8) 0.90812(8) 0.0251(3) Uani 1 1 d . . . . .
C12 C 0.52033(12) 0.52267(9) 0.92574(9) 0.0318(4) Uani 1 1 d . . . . .
H12 H 0.466803 0.517325 0.937828 0.038 Uiso 1 1 calc R U . . .
C13 C 0.54924(12) 0.58195(9) 0.92638(10) 0.0355(4) Uani 1 1 d . . . . .
C14 C 0.63025(13) 0.58968(9) 0.91201(9) 0.0331(4) Uani 1 1 d . . . . .
H14 H 0.652587 0.630491 0.913730 0.040 Uiso 1 1 calc R U . . .
C15 C 0.67989(11) 0.53958(8) 0.89516(8) 0.0261(3) Uani 1 1 d . . . . .
C16 C 0.52617(12) 0.40829(9) 0.90771(10) 0.0324(4) Uani 1 1 d . . . . .
H16A H 0.468225 0.412766 0.917576 0.049 Uiso 1 1 calc R U . . .
H16B H 0.565096 0.400699 0.939668 0.049 Uiso 1 1 calc R U . . .
H16C H 0.518914 0.370854 0.865631 0.049 Uiso 1 1 calc R U . . .
C17 C 0.49341(16) 0.63482(11) 0.94080(14) 0.0542(6) Uani 1 1 d . . . . .
H17A H 0.444894 0.622643 0.903471 0.081 Uiso 1 1 calc R U . . .
H17B H 0.530095 0.676962 0.951535 0.081 Uiso 1 1 calc R U . . .
H17C H 0.468940 0.639231 0.976755 0.081 Uiso 1 1 calc R U . . .
C18 C 0.76767(13) 0.55375(9) 0.88079(9) 0.0335(4) Uani 1 1 d . . . . .
H18A H 0.766477 0.522367 0.837013 0.050 Uiso 1 1 calc R U . . .
H18B H 0.815659 0.549154 0.910116 0.050 Uiso 1 1 calc R U . . .
H18C H 0.777567 0.598859 0.885970 0.050 Uiso 1 1 calc R U . . .
C19 C 0.74436(12) 0.18137(8) 0.54037(8) 0.0266(3) Uani 1 1 d . . . . .
C20 C 0.82655(13) 0.19277(10) 0.58215(10) 0.0354(4) Uani 1 1 d . . . . .
C21 C 0.87707(15) 0.14302(13) 0.56849(12) 0.0453(5) Uani 1 1 d . . . . .
H21 H 0.932616 0.151266 0.596908 0.054 Uiso 1 1 calc R U . . .
C22 C 0.84933(18) 0.08244(13) 0.51533(14) 0.0524(6) Uani 1 1 d . . . . .
C23 C 0.76844(18) 0.07122(11) 0.47455(12) 0.0479(6) Uani 1 1 d . . . . .
H23 H 0.748634 0.029893 0.437439 0.058 Uiso 1 1 calc R U . . .
C24 C 0.71514(14) 0.11884(9) 0.48633(9) 0.0337(4) Uani 1 1 d . . . . .
C25 C 0.86246(16) 0.25539(13) 0.64273(13) 0.0605(7) Uani 1 1 d . . . . .
H25A H 0.818212 0.264824 0.667980 0.091 Uiso 1 1 calc R U . . .
H25B H 0.876246 0.291874 0.632964 0.091 Uiso 1 1 calc R U . . .
H25C H 0.916447 0.250442 0.666892 0.091 Uiso 1 1 calc R U . . .
C26 C 0.9061(2) 0.02970(17) 0.50193(19) 0.0835(11) Uani 1 1 d . . . . .
H26A H 0.918936 0.017176 0.460368 0.125 Uiso 1 1 calc R U . . .
H26B H 0.874343 -0.009123 0.501865 0.125 Uiso 1 1 calc R U . . .
H26C H 0.961734 0.046969 0.534898 0.125 Uiso 1 1 calc R U . . .
C27 C 0.62570(16) 0.10106(10) 0.44121(10) 0.0418(5) Uani 1 1 d . . . . .
H27A H 0.579405 0.104977 0.464430 0.063 Uiso 1 1 calc R U . . .
H27B H 0.617133 0.055538 0.407639 0.063 Uiso 1 1 calc R U . . .
H27C H 0.622367 0.131110 0.422205 0.063 Uiso 1 1 calc R U . . .
C28 C 0.64385(11) 0.25877(8) 0.49391(7) 0.0230(3) Uani 1 1 d . . . . .
C29 C 0.55556(12) 0.25537(8) 0.46437(8) 0.0267(3) Uani 1 1 d . . . . .
C30 C 0.53855(13) 0.28450(9) 0.42403(9) 0.0340(4) Uani 1 1 d . . . . .
H30 H 0.478901 0.281747 0.404286 0.041 Uiso 1 1 calc R U . . .
C31 C 0.60564(15) 0.31697(10) 0.41216(10) 0.0389(4) Uani 1 1 d . . . . .
C32 C 0.69238(14) 0.31905(10) 0.44043(9) 0.0355(4) Uani 1 1 d . . . . .
H32 H 0.739416 0.340222 0.431774 0.043 Uiso 1 1 calc R U . . .
C33 C 0.71266(12) 0.29112(8) 0.48104(8) 0.0271(3) Uani 1 1 d . . . . .
C34 C 0.47713(12) 0.22369(9) 0.47639(9) 0.0316(4) Uani 1 1 d . . . . .
H34A H 0.477330 0.247415 0.521455 0.047 Uiso 1 1 calc R U . . .
H34B H 0.480775 0.177492 0.464958 0.047 Uiso 1 1 calc R U . . .
H34C H 0.422320 0.225581 0.450567 0.047 Uiso 1 1 calc R U . . .
C35 C 0.5846(2) 0.35015(14) 0.37030(13) 0.0600(7) Uani 1 1 d . . . . .
H35A H 0.592255 0.397924 0.396962 0.090 Uiso 1 1 calc R U . . .
H35B H 0.523243 0.332766 0.345008 0.090 Uiso 1 1 calc R U . . .
H35C H 0.624688 0.341196 0.341890 0.090 Uiso 1 1 calc R U . . .
C36 C 0.80853(12) 0.29872(10) 0.51161(10) 0.0335(4) Uani 1 1 d . . . . .
H36A H 0.823595 0.254984 0.500587 0.050 Uiso 1 1 calc R U . . .
H36B H 0.818795 0.323934 0.557846 0.050 Uiso 1 1 calc R U . . .
H36C H 0.845687 0.322200 0.496328 0.050 Uiso 1 1 calc R U . . .
C37 C 0.35947(11) 0.35943(9) 0.69797(9) 0.0309(4) Uani 1 1 d . . . . .
C38 C 0.35317(11) 0.32720(10) 0.73600(9) 0.0335(4) Uani 1 1 d . . . . .
C39 C 0.33047(12) 0.35963(11) 0.79388(10) 0.0396(5) Uani 1 1 d . . . . .
H39 H 0.326187 0.337488 0.818882 0.048 Uiso 1 1 calc R U . . .
C40 C 0.31414(12) 0.42311(12) 0.81557(10) 0.0417(5) Uani 1 1 d . . . . .
C41 C 0.32308(13) 0.45536(11) 0.77971(10) 0.0429(5) Uani 1 1 d . . . . .
H41 H 0.314150 0.499707 0.795294 0.051 Uiso 1 1 calc R U . . .
C42 C 0.34496(12) 0.42478(10) 0.72089(9) 0.0357(4) Uani 1 1 d . . . . .
C43 C 0.36614(14) 0.25716(11) 0.71646(10) 0.0388(4) Uani 1 1 d . . . . .
H43A H 0.395092 0.242874 0.681144 0.058 Uiso 1 1 calc R U . . .
H43B H 0.308474 0.228230 0.703018 0.058 Uiso 1 1 calc R U . . .
H43C H 0.403291 0.254792 0.752512 0.058 Uiso 1 1 calc R U . . .
C44 C 0.28399(15) 0.45541(14) 0.87685(11) 0.0564(7) Uani 1 1 d . . . . .
H44A H 0.295265 0.503462 0.893238 0.085 Uiso 1 1 calc R U . . .
H44B H 0.316805 0.444126 0.908342 0.085 Uiso 1 1 calc R U . . .
H44C H 0.220478 0.439435 0.868452 0.085 Uiso 1 1 calc R U . . .
C45 C 0.35183(16) 0.46357(10) 0.68472(11) 0.0452(5) Uani 1 1 d . . . . .
H45A H 0.403527 0.455886 0.666615 0.068 Uiso 1 1 calc R U . . .
H45B H 0.358276 0.510733 0.713520 0.068 Uiso 1 1 calc R U . . .
H45C H 0.298156 0.449375 0.650428 0.068 Uiso 1 1 calc R U . . .
C46 C 0.30283(12) 0.32223(9) 0.56671(9) 0.0299(4) Uani 1 1 d . . . . .
C47 C 0.31124(13) 0.35366(9) 0.52871(10) 0.0358(4) Uani 1 1 d . . . . .
C48 C 0.23586(16) 0.35391(11) 0.48800(11) 0.0469(5) Uani 1 1 d . . . . .
H48 H 0.242324 0.375505 0.462773 0.056 Uiso 1 1 calc R U . . .
C49 C 0.15191(16) 0.32402(12) 0.48274(12) 0.0538(6) Uani 1 1 d . . . . .
C50 C 0.14440(14) 0.29094(11) 0.51813(11) 0.0464(5) Uani 1 1 d . . . . .
H50 H 0.087493 0.269362 0.514557 0.056 Uiso 1 1 calc R U . . .
C51 C 0.21735(12) 0.28821(9) 0.55878(9) 0.0345(4) Uani 1 1 d . . . . .
C52 C 0.39869(15) 0.38665(11) 0.52825(11) 0.0419(5) Uani 1 1 d . . . . .
H52A H 0.440607 0.356233 0.522169 0.063 Uiso 1 1 calc R U . . .
H52B H 0.422253 0.426642 0.568799 0.063 Uiso 1 1 calc R U . . .
H52C H 0.390020 0.398514 0.493493 0.063 Uiso 1 1 calc R U . . .
C53 C 0.0727(2) 0.32503(17) 0.43734(17) 0.0828(11) Uani 1 1 d . . . . .
H53A H 0.087733 0.359741 0.425489 0.124 Uiso 1 1 calc R U . . .
H53B H 0.023312 0.333867 0.457811 0.124 Uiso 1 1 calc R U . . .
H53C H 0.055675 0.282122 0.399173 0.124 Uiso 1 1 calc R U . . .
C54 C 0.20271(13) 0.24735(11) 0.59204(10) 0.0397(5) Uani 1 1 d . . . . .
H54A H 0.207043 0.276578 0.636984 0.060 Uiso 1 1 calc R U . . .
H54B H 0.247767 0.219539 0.588444 0.060 Uiso 1 1 calc R U . . .
H54C H 0.143760 0.219289 0.572382 0.060 Uiso 1 1 calc R U . . .
C55 C 0.78498(14) 0.50932(9) 0.63715(9) 0.0340(4) Uani 1 1 d . . . . .
C56 C 0.72210(15) 0.51746(9) 0.59235(9) 0.0362(4) Uani 1 1 d . . . . .
C57 C 0.73684(17) 0.50362(10) 0.53317(10) 0.0445(5) Uani 1 1 d . . . . .
H57 H 0.692486 0.507431 0.502952 0.053 Uiso 1 1 calc R U . . .
C58 C 0.81435(18) 0.48439(11) 0.51668(11) 0.0483(6) Uani 1 1 d . . . . .
C59 C 0.87480(17) 0.47498(11) 0.56001(12) 0.0479(5) Uani 1 1 d . . . . .
H59 H 0.927599 0.460889 0.549297 0.058 Uiso 1 1 calc R U . . .
C60 C 0.86124(15) 0.48542(10) 0.61911(10) 0.0403(5) Uani 1 1 d . . . . .
C61 C 0.63827(15) 0.54201(10) 0.60630(10) 0.0407(5) Uani 1 1 d . . . . .
H61A H 0.613880 0.522247 0.630173 0.061 Uiso 1 1 calc R U . . .
H61B H 0.594995 0.529551 0.566293 0.061 Uiso 1 1 calc R U . . .
H61C H 0.651384 0.590213 0.631529 0.061 Uiso 1 1 calc R U . . .
C62 C 0.8321(2) 0.47494(14) 0.45369(13) 0.0673(8) Uani 1 1 d . . . . .
H62A H 0.778030 0.451256 0.419745 0.101 Uiso 1 1 calc R U . . .
H62B H 0.879350 0.449301 0.444615 0.101 Uiso 1 1 calc R U . . .
H62C H 0.850202 0.518173 0.456091 0.101 Uiso 1 1 calc R U . . .
C63 C 0.93015(17) 0.46961(13) 0.66001(13) 0.0527(6) Uani 1 1 d . . . . .
H63A H 0.904453 0.431427 0.663905 0.079 Uiso 1 1 calc R U . . .
H63B H 0.950596 0.507749 0.702256 0.079 Uiso 1 1 calc R U . . .
H63C H 0.980336 0.459328 0.640550 0.079 Uiso 1 1 calc R U . . .
C64 C 0.75571(14) 0.61368(9) 0.75079(9) 0.0326(4) Uani 1 1 d . . . . .
C65 C 0.68038(15) 0.63745(9) 0.76909(9) 0.0357(4) Uani 1 1 d . . . . .
C66 C 0.68399(17) 0.70585(10) 0.80225(10) 0.0415(5) Uani 1 1 d . . . . .
H66 H 0.632575 0.721403 0.814407 0.050 Uiso 1 1 calc R U . . .
C67 C 0.75964(18) 0.75141(10) 0.81785(9) 0.0448(5) Uani 1 1 d . . . . .
C68 C 0.83302(16) 0.72789(10) 0.79994(10) 0.0434(5) Uani 1 1 d . . . . .
H68 H 0.885516 0.758633 0.810503 0.052 Uiso 1 1 calc R U . . .
C69 C 0.83374(15) 0.66069(9) 0.76686(9) 0.0370(4) Uani 1 1 d . . . . .
C70 C 0.59226(16) 0.59456(10) 0.75517(12) 0.0442(5) Uani 1 1 d . . . . .
H70A H 0.592620 0.548904 0.725051 0.066 Uiso 1 1 calc R U . . .
H70B H 0.544776 0.610842 0.736754 0.066 Uiso 1 1 calc R U . . .
H70C H 0.582292 0.596124 0.794688 0.066 Uiso 1 1 calc R U . . .
C71 C 0.7608(2) 0.82482(10) 0.85195(11) 0.0581(7) Uani 1 1 d . . . . .
H71A H 0.817182 0.847013 0.883736 0.087 Uiso 1 1 calc R U . . .
H71B H 0.711909 0.832750 0.873036 0.087 Uiso 1 1 calc R U . . .
H71C H 0.754073 0.842269 0.821194 0.087 Uiso 1 1 calc R U . . .
C72 C 0.91772(15) 0.64052(11) 0.74908(12) 0.0479(5) Uani 1 1 d . . . . .
H72A H 0.934062 0.608162 0.763470 0.072 Uiso 1 1 calc R U . . .
H72B H 0.965293 0.679441 0.769334 0.072 Uiso 1 1 calc R U . . .
H72C H 0.908602 0.620784 0.702847 0.072 Uiso 1 1 calc R U . . .
C73 C 0.57446(10) 0.08542(8) 0.68831(8) 0.0225(3) Uani 1 1 d . . . . .
C74 C 0.59451(12) 0.09271(9) 0.63671(9) 0.0292(3) Uani 1 1 d . . . . .
C75 C 0.52722(13) 0.09663(10) 0.59220(10) 0.0351(4) Uani 1 1 d . . . . .
H75 H 0.541971 0.101037 0.557551 0.042 Uiso 1 1 calc R U . . .
C76 C 0.44001(13) 0.09434(9) 0.59659(10) 0.0354(4) Uani 1 1 d . . . . .
C77 C 0.42102(11) 0.08821(9) 0.64768(9) 0.0319(4) Uani 1 1 d . . . . .
H77 H 0.361802 0.087132 0.652066 0.038 Uiso 1 1 calc R U . . .
C78 C 0.48554(10) 0.08353(8) 0.69328(8) 0.0252(3) Uani 1 1 d . . . . .
C79 C 0.68640(13) 0.09700(12) 0.62565(10) 0.0414(5) Uani 1 1 d . . . . .
H79A H 0.710769 0.058693 0.624820 0.062 Uiso 1 1 calc R U . . .
H79B H 0.724590 0.137609 0.660006 0.062 Uiso 1 1 calc R U . . .
H79C H 0.683438 0.097471 0.584945 0.062 Uiso 1 1 calc R U . . .
C80 C 0.36884(16) 0.09761(13) 0.54691(12) 0.0517(6) Uani 1 1 d . . . . .
H80A H 0.383574 0.139198 0.545283 0.078 Uiso 1 1 calc R U . . .
H80B H 0.311745 0.095376 0.557937 0.078 Uiso 1 1 calc R U . . .
H80C H 0.365104 0.060388 0.505318 0.078 Uiso 1 1 calc R U . . .
C81 C 0.45723(11) 0.07692(10) 0.74675(10) 0.0329(4) Uani 1 1 d . . . . .
H81A H 0.458088 0.031912 0.741002 0.049 Uiso 1 1 calc R U . . .
H81B H 0.397136 0.086013 0.746973 0.049 Uiso 1 1 calc R U . . .
H81C H 0.497986 0.108503 0.787207 0.049 Uiso 1 1 calc R U . . .
C82 C 0.62343(10) 0.01071(8) 0.75540(7) 0.0203(3) Uani 1 1 d . . . . .
C83 C 0.60601(11) 0.01009(8) 0.81042(8) 0.0254(3) Uani 1 1 d . . . . .
C84 C 0.58021(11) -0.05017(9) 0.80978(9) 0.0286(3) Uani 1 1 d . . . . .
H84 H 0.567056 -0.049989 0.846758 0.034 Uiso 1 1 calc R U . . .
C85 C 0.57319(11) -0.11015(9) 0.75698(9) 0.0279(3) Uani 1 1 d . . . . .
C86 C 0.59370(11) -0.10917(8) 0.70377(8) 0.0263(3) Uani 1 1 d . . . . .
H86 H 0.591302 -0.149868 0.667653 0.032 Uiso 1 1 calc R U . . .
C87 C 0.61769(10) -0.05026(8) 0.70173(8) 0.0215(3) Uani 1 1 d . . . . .
C88 C 0.61485(15) 0.07219(10) 0.87192(9) 0.0368(4) Uani 1 1 d . . . . .
H88A H 0.562126 0.091962 0.868973 0.055 Uiso 1 1 calc R U . . .
H88B H 0.667468 0.103725 0.879456 0.055 Uiso 1 1 calc R U . . .
H88C H 0.620677 0.061070 0.907127 0.055 Uiso 1 1 calc R U . . .
C89 C 0.54203(14) -0.17465(10) 0.75656(11) 0.0387(4) Uani 1 1 d . . . . .
H89A H 0.535805 -0.166019 0.799003 0.058 Uiso 1 1 calc R U . . .
H89B H 0.585384 -0.203493 0.744590 0.058 Uiso 1 1 calc R U . . .
H89C H 0.484687 -0.196282 0.725826 0.058 Uiso 1 1 calc R U . . .
C90 C 0.63642(12) -0.05355(8) 0.64142(8) 0.0273(3) Uani 1 1 d . . . . .
H90A H 0.688617 -0.020261 0.651969 0.041 Uiso 1 1 calc R U . . .
H90B H 0.585251 -0.044962 0.617898 0.041 Uiso 1 1 calc R U . . .
H90C H 0.647556 -0.097573 0.615186 0.041 Uiso 1 1 calc R U . . .
C91 C 1.01554(10) 0.33564(8) 0.80774(8) 0.0224(3) Uani 1 1 d . . . . .
C92 C 0.97228(11) 0.37553(8) 0.85318(9) 0.0267(3) Uani 1 1 d . . . . .
C93 C 0.97007(11) 0.44043(9) 0.86394(9) 0.0305(4) Uani 1 1 d . . . . .
H93 H 0.940623 0.466622 0.894598 0.037 Uiso 1 1 calc R U . . .
C94 C 1.00920(11) 0.46810(9) 0.83158(9) 0.0306(4) Uani 1 1 d . . . . .
C95 C 1.04954(11) 0.42834(9) 0.78590(9) 0.0287(3) Uani 1 1 d . . . . .
H95 H 1.075295 0.445891 0.762334 0.034 Uiso 1 1 calc R U . . .
C96 C 1.05352(10) 0.36325(8) 0.77341(8) 0.0245(3) Uani 1 1 d . . . . .
C97 C 0.92921(14) 0.35345(10) 0.89385(11) 0.0394(5) Uani 1 1 d . . . . .
H97A H 0.950686 0.314240 0.893144 0.059 Uiso 1 1 calc R U . . .
H97B H 0.864799 0.342755 0.877136 0.059 Uiso 1 1 calc R U . . .
H97C H 0.944259 0.389059 0.937613 0.059 Uiso 1 1 calc R U . . .
C98 C 1.00841(14) 0.53936(9) 0.84650(12) 0.0413(5) Uani 1 1 d . . . . .
H98A H 0.949652 0.543271 0.827408 0.062 Uiso 1 1 calc R U . . .
H98B H 1.052799 0.554084 0.829121 0.062 Uiso 1 1 calc R U . . .
H98C H 1.022265 0.566923 0.892645 0.062 Uiso 1 1 calc R U . . .
C99 C 1.10081(12) 0.32468(9) 0.72391(9) 0.0297(4) Uani 1 1 d . . . . .
H99A H 1.153757 0.314629 0.744127 0.044 Uiso 1 1 calc R U . . .
H99B H 1.118184 0.350911 0.703402 0.044 Uiso 1 1 calc R U . . .
H99C H 1.061290 0.283393 0.691953 0.044 Uiso 1 1 calc R U . . .
C100 C 1.13605(10) 0.24809(8) 0.81440(8) 0.0215(3) Uani 1 1 d . . . . .
C101 C 1.17819(10) 0.20075(8) 0.77342(8) 0.0232(3) Uani 1 1 d . . . . .
C102 C 1.26401(11) 0.19554(9) 0.79641(9) 0.0281(3) Uani 1 1 d . . . . .
H102 H 1.290783 0.162994 0.768475 0.034 Uiso 1 1 calc R U . . .
C103 C 1.31188(11) 0.23577(10) 0.85822(10) 0.0324(4) Uani 1 1 d . . . . .
C104 C 1.27055(11) 0.28228(10) 0.89827(9) 0.0317(4) Uani 1 1 d . . . . .
H104 H 1.302164 0.310620 0.940951 0.038 Uiso 1 1 calc R U . . .
C105 C 1.18435(10) 0.28863(8) 0.87784(8) 0.0252(3) Uani 1 1 d . . . . .
C106 C 1.13390(11) 0.15371(9) 0.70465(9) 0.0295(4) Uani 1 1 d . . . . .
H10A H 1.086178 0.121539 0.702492 0.044 Uiso 1 1 calc R U . . .
H10B H 1.177564 0.130484 0.683537 0.044 Uiso 1 1 calc R U . . .
H10C H 1.109251 0.178624 0.683358 0.044 Uiso 1 1 calc R U . . .
C107 C 1.40613(13) 0.23026(13) 0.88089(12) 0.0470(5) Uani 1 1 d . . . . .
H10D H 1.406416 0.188605 0.883179 0.071 Uiso 1 1 calc R U . . .
H10E H 1.432497 0.267349 0.923084 0.071 Uiso 1 1 calc R U . . .
H10F H 1.440581 0.231246 0.851095 0.071 Uiso 1 1 calc R U . . .
C108 C 1.14649(12) 0.34028(10) 0.92626(9) 0.0336(4) Uani 1 1 d . . . . .
H10G H 1.187841 0.359029 0.968159 0.050 Uiso 1 1 calc R U . . .
H10H H 1.089779 0.319919 0.927773 0.050 Uiso 1 1 calc R U . . .
H10I H 1.137270 0.375409 0.914277 0.050 Uiso 1 1 calc R U . . .
C109 C 1.02535(10) 0.17054(8) 0.99110(7) 0.0226(3) Uani 1 1 d . . . . .
C110 C 1.07494(11) 0.23452(8) 1.01486(8) 0.0274(3) Uani 1 1 d . . . . .
C111 C 1.16589(12) 0.24333(9) 1.02034(9) 0.0337(4) Uani 1 1 d . . . . .
H111 H 1.198109 0.286703 1.035733 0.040 Uiso 1 1 calc R U . . .
C112 C 1.21093(11) 0.19129(10) 1.00421(9) 0.0320(4) Uani 1 1 d . . . . .
C113 C 1.16241(11) 0.12848(9) 0.98301(8) 0.0278(3) Uani 1 1 d . . . . .
H113 H 1.192349 0.092128 0.972608 0.033 Uiso 1 1 calc R U . . .
C114 C 1.07171(11) 0.11730(8) 0.97660(8) 0.0236(3) Uani 1 1 d . . . . .
C115 C 1.03401(13) 0.29581(9) 1.03634(10) 0.0371(4) Uani 1 1 d . . . . .
H11A H 0.971986 0.284398 1.012609 0.056 Uiso 1 1 calc R U . . .
H11B H 1.066503 0.328825 1.028493 0.056 Uiso 1 1 calc R U . . .
H11C H 1.037019 0.313901 1.081847 0.056 Uiso 1 1 calc R U . . .
C116 C 1.30961(13) 0.20186(12) 1.01059(13) 0.0468(5) Uani 1 1 d . . . . .
H11D H 1.340725 0.219521 1.055334 0.070 Uiso 1 1 calc R U . . .
H11E H 1.325681 0.233249 0.995032 0.070 Uiso 1 1 calc R U . . .
H11F H 1.326478 0.159667 0.985527 0.070 Uiso 1 1 calc R U . . .
C117 C 1.02522(12) 0.04720(9) 0.95263(9) 0.0296(4) Uani 1 1 d . . . . .
H11G H 0.992690 0.045177 0.983030 0.044 Uiso 1 1 calc R U . . .
H11H H 1.069060 0.018327 0.947881 0.044 Uiso 1 1 calc R U . . .
H11I H 0.983704 0.032566 0.911395 0.044 Uiso 1 1 calc R U . . .
C118 C 0.85945(10) 0.11137(9) 1.00212(8) 0.0244(3) Uani 1 1 d . . . . .
C119 C 0.80820(11) 0.04697(9) 0.97223(9) 0.0263(3) Uani 1 1 d . . . . .
C120 C 0.76711(12) 0.02426(10) 1.00772(10) 0.0331(4) Uani 1 1 d . . . . .
H120 H 0.732115 -0.018897 0.986767 0.040 Uiso 1 1 calc R U . . .
C121 C 0.77519(13) 0.06191(12) 1.07205(10) 0.0387(5) Uani 1 1 d . . . . .
C122 C 0.82609(13) 0.12477(12) 1.10117(10) 0.0408(5) Uani 1 1 d . . . . .
H122 H 0.833267 0.151438 1.145453 0.049 Uiso 1 1 calc R U . . .
C123 C 0.86704(12) 0.15015(10) 1.06774(9) 0.0326(4) Uani 1 1 d . . . . .
C124 C 0.79456(13) 0.00001(9) 0.90305(9) 0.0321(4) Uani 1 1 d . . . . .
H12A H 0.778005 0.022877 0.877740 0.048 Uiso 1 1 calc R U . . .
H12B H 0.747237 -0.037439 0.890784 0.048 Uiso 1 1 calc R U . . .
H12C H 0.849534 -0.016085 0.895463 0.048 Uiso 1 1 calc R U . . .
C125 C 0.73018(17) 0.03611(15) 1.10956(13) 0.0558(7) Uani 1 1 d . . . . .
H12D H 0.691701 -0.006716 1.080504 0.084 Uiso 1 1 calc R U . . .
H12E H 0.694586 0.067479 1.132198 0.084 Uiso 1 1 calc R U . . .
H12F H 0.775110 0.030859 1.140270 0.084 Uiso 1 1 calc R U . . .
C126 C 0.91808(14) 0.22015(12) 1.10328(9) 0.0438(5) Uani 1 1 d . . . . .
H12G H 0.912083 0.239965 1.147176 0.066 Uiso 1 1 calc R U . . .
H12H H 0.894595 0.245881 1.082568 0.066 Uiso 1 1 calc R U . . .
H12I H 0.980747 0.220084 1.103205 0.066 Uiso 1 1 calc R U . . .
C127 C 0.92324(10) -0.08890(7) 0.67551(7) 0.0197(3) Uani 1 1 d . . . . .
C128 C 0.93570(10) -0.11087(8) 0.72262(7) 0.0221(3) Uani 1 1 d . . . . .
C129 C 0.87457(11) -0.16226(8) 0.71694(8) 0.0257(3) Uani 1 1 d . . . . .
H129 H 0.883084 -0.175723 0.749296 0.031 Uiso 1 1 calc R U . . .
C130 C 0.80118(11) -0.19467(9) 0.66530(8) 0.0271(3) Uani 1 1 d . . . . .
C131 C 0.78974(11) -0.17350(9) 0.61940(8) 0.0266(3) Uani 1 1 d . . . . .
H131 H 0.740660 -0.195422 0.583552 0.032 Uiso 1 1 calc R U . . .
C132 C 0.84802(10) -0.12086(8) 0.62396(7) 0.0218(3) Uani 1 1 d . . . . .
C133 C 1.01271(12) -0.07998(9) 0.78012(8) 0.0294(4) Uani 1 1 d . . . . .
H13A H 1.020347 -0.031757 0.798777 0.044 Uiso 1 1 calc R U . . .
H13B H 1.066657 -0.093997 0.767569 0.044 Uiso 1 1 calc R U . . .
H13C H 1.001266 -0.094053 0.811454 0.044 Uiso 1 1 calc R U . . .
C134 C 0.73686(13) -0.25033(11) 0.66097(11) 0.0403(5) Uani 1 1 d . . . . .
H13D H 0.769132 -0.283652 0.665033 0.060 Uiso 1 1 calc R U . . .
H13E H 0.693432 -0.270481 0.619842 0.060 Uiso 1 1 calc R U . . .
H13F H 0.706207 -0.233028 0.695226 0.060 Uiso 1 1 calc R U . . .
C135 C 0.82658(11) -0.10162(9) 0.57124(8) 0.0277(3) Uani 1 1 d . . . . .
H13G H 0.826388 -0.054112 0.589610 0.042 Uiso 1 1 calc R U . . .
H13H H 0.768121 -0.126153 0.543482 0.042 Uiso 1 1 calc R U . . .
H13I H 0.871351 -0.112116 0.546464 0.042 Uiso 1 1 calc R U . . .
C136 C 1.10544(10) -0.04079(8) 0.69254(8) 0.0214(3) Uani 1 1 d . . . . .
C137 C 1.17948(10) -0.00683(8) 0.74481(8) 0.0230(3) Uani 1 1 d . . . . .
C138 C 1.25768(11) -0.03163(9) 0.74501(8) 0.0269(3) Uani 1 1 d . . . . .
H138 H 1.306562 -0.008032 0.780756 0.032 Uiso 1 1 calc R U . . .
C139 C 1.26729(12) -0.08908(10) 0.69547(9) 0.0325(4) Uani 1 1 d . . . . .
C140 C 1.19664(12) -0.12003(10) 0.64269(9) 0.0340(4) Uani 1 1 d . . . . .
H140 H 1.202532 -0.158360 0.607042 0.041 Uiso 1 1 calc R U . . .
C141 C 1.11725(11) -0.09709(9) 0.63990(8) 0.0269(3) Uani 1 1 d . . . . .
C142 C 1.17850(11) 0.05580(8) 0.80304(8) 0.0274(3) Uani 1 1 d . . . . .
H14A H 1.153094 0.086799 0.789970 0.041 Uiso 1 1 calc R U . . .
H14B H 1.239173 0.075895 0.828942 0.041 Uiso 1 1 calc R U . . .
H14C H 1.142612 0.045321 0.827978 0.041 Uiso 1 1 calc R U . . .
C143 C 1.35123(14) -0.11663(13) 0.70001(11) 0.0466(5) Uani 1 1 d . . . . .
H14D H 1.363500 -0.122047 0.738614 0.070 Uiso 1 1 calc R U . . .
H14E H 1.400701 -0.086130 0.701621 0.070 Uiso 1 1 calc R U . . .
H14F H 1.343952 -0.159589 0.662757 0.070 Uiso 1 1 calc R U . . .
C144 C 1.04509(12) -0.13510(10) 0.57959(8) 0.0345(4) Uani 1 1 d . . . . .
H14G H 1.001915 -0.163909 0.585806 0.052 Uiso 1 1 calc R U . . .
H14H H 1.071059 -0.161993 0.544922 0.052 Uiso 1 1 calc R U . . .
H14I H 1.015418 -0.104084 0.568876 0.052 Uiso 1 1 calc R U . . .

loop_
_atom_site_aniso_label
_atom_site_aniso_U_11
_atom_site_aniso_U_22
_atom_site_aniso_U_33
_atom_site_aniso_U_23
_atom_site_aniso_U_13
_atom_site_aniso_U_12
K1 0.02868(16) 0.02298(16) 0.02012(15) 0.00693(13) 0.00567(13) 0.00286(13)
K2 0.02960(17) 0.02187(16) 0.02098(16) 0.00693(13) 0.00523(13) -0.00014(13)
K3 0.02990(17) 0.02028(16) 0.02341(16) 0.00706(13) 0.00321(13) 0.00329(13)
K4 0.03150(17) 0.01879(15) 0.02248(16) 0.00798(13) 0.00606(13) 0.00264(13)
K5 0.01921(13) 0.02062(15) 0.02316(15) 0.00958(13) 0.00443(11) 0.00290(11)
K6 0.02140(14) 0.02333(16) 0.02348(16) 0.01046(13) 0.00411(12) 0.00189(12)
K7 0.02185(14) 0.01991(15) 0.02004(15) 0.00740(12) 0.00434(12) 0.00349(11)
K8 0.02354(15) 0.02036(15) 0.02054(15) 0.00807(12) 0.00361(12) 0.00491(12)
P1 0.02360(18) 0.01937(18) 0.01786(18) 0.00567(15) 0.00611(14) 0.00280(14)
P2 0.02510(18) 0.01762(18) 0.01723(18) 0.00528(14) 0.00391(14) 0.00352(14)
P3 0.02450(19) 0.0250(2) 0.0235(2) 0.00823(17) 0.00650(16) 0.00441(16)
P4 0.0384(2) 0.0184(2) 0.0266(2) 0.01010(17) 0.00305(18) -0.00116(17)
P5 0.01855(16) 0.01838(18) 0.02065(18) 0.00899(15) 0.00188(14) 0.00221(13)
P6 0.01829(16) 0.01844(18) 0.02391(19) 0.00986(15) 0.00515(14) 0.00342(13)
P7 0.02294(18) 0.01906(18) 0.01782(18) 0.00648(15) 0.00287(14) 0.00396(14)
P8 0.02133(17) 0.02008(18) 0.01906(18) 0.00846(15) 0.00392(14) 0.00315(14)
O1 0.0326(6) 0.0176(5) 0.0165(5) 0.0045(4) 0.0037(4) 0.0037(4)
O2 0.0291(6) 0.0191(5) 0.0165(5) 0.0036(4) 0.0019(4) 0.0036(4)
O3 0.0257(6) 0.0278(6) 0.0245(6) 0.0099(5) 0.0061(5) 0.0021(5)
O4 0.0395(7) 0.0183(6) 0.0273(6) 0.0088(5) 0.0051(5) -0.0016(5)
O5 0.0177(5) 0.0234(5) 0.0219(5) 0.0108(4) 0.0021(4) 0.0012(4)
O6 0.0202(5) 0.0207(5) 0.0306(6) 0.0137(5) 0.0084(4) 0.0041(4)
O7 0.0249(5) 0.0196(5) 0.0159(5) 0.0067(4) 0.0023(4) 0.0022(4)
O8 0.0224(5) 0.0192(5) 0.0228(5) 0.0061(4) 0.0056(4) 0.0042(4)
C1 0.0216(7) 0.0248(8) 0.0198(7) 0.0091(6) 0.0071(5) 0.0072(6)
C2 0.0236(7) 0.0245(8) 0.0267(8) 0.0120(6) 0.0093(6) 0.0092(6)
C3 0.0309(8) 0.0302(9) 0.0346(9) 0.0187(8) 0.0162(7) 0.0143(7)
C4 0.0352(9) 0.0435(11) 0.0335(9) 0.0242(9) 0.0176(8) 0.0210(8)
C5 0.0308(8) 0.0469(11) 0.0235(8) 0.0167(8) 0.0095(7) 0.0161(8)
C6 0.0234(7) 0.0318(9) 0.0201(7) 0.0086(6) 0.0064(6) 0.0079(6)
C7 0.0321(8) 0.0207(8) 0.0288(8) 0.0100(7) 0.0042(7) 0.0030(6)
C8 0.0591(14) 0.0615(15) 0.0456(13) 0.0386(12) 0.0241(11) 0.0294(12)
C9 0.0303(8) 0.0358(10) 0.0183(8) 0.0039(7) 0.0037(6) 0.0018(7)
C10 0.0246(7) 0.0195(7) 0.0168(7) 0.0032(6) 0.0026(5) 0.0019(6)
C11 0.0248(7) 0.0221(8) 0.0231(8) 0.0061(6) 0.0049(6) 0.0042(6)
C12 0.0264(8) 0.0260(8) 0.0334(9) 0.0058(7) 0.0054(7) 0.0068(6)
C13 0.0316(9) 0.0218(8) 0.0381(10) 0.0031(7) 0.0009(7) 0.0066(7)
C14 0.0372(9) 0.0182(8) 0.0330(9) 0.0053(7) 0.0018(7) 0.0020(7)
C15 0.0302(8) 0.0190(7) 0.0188(7) 0.0022(6) 0.0013(6) -0.0002(6)
C16 0.0281(8) 0.0305(9) 0.0420(10) 0.0164(8) 0.0159(8) 0.0084(7)
C17 0.0414(11) 0.0294(11) 0.0782(18) 0.0134(11) 0.0095(11) 0.0141(9)
C18 0.0390(10) 0.0211(8) 0.0324(9) 0.0055(7) 0.0120(8) -0.0024(7)
C19 0.0328(8) 0.0234(8) 0.0280(8) 0.0135(7) 0.0114(7) 0.0092(6)
C20 0.0328(9) 0.0401(11) 0.0422(11) 0.0243(9) 0.0119(8) 0.0157(8)
C21 0.0401(11) 0.0625(15) 0.0629(15) 0.0463(13) 0.0268(10) 0.0278(10)
C22 0.0629(15) 0.0538(14) 0.0732(17) 0.0421(14) 0.0451(14) 0.0407(12)
C23 0.0729(16) 0.0337(11) 0.0485(13) 0.0180(10) 0.0353(12) 0.0281(11)
C24 0.0502(11) 0.0268(9) 0.0309(9) 0.0137(7) 0.0211(8) 0.0156(8)
C25 0.0414(12) 0.0559(15) 0.0625(16) 0.0182(13) -0.0163(11) 0.0158(11)
C26 0.096(2) 0.079(2) 0.121(3) 0.061(2) 0.066(2) 0.069(2)
C27 0.0618(13) 0.0225(9) 0.0288(10) 0.0023(7) 0.0085(9) 0.0063(9)
C28 0.0292(7) 0.0166(7) 0.0165(7) 0.0028(5) 0.0032(6) 0.0033(6)
C29 0.0317(8) 0.0218(8) 0.0192(7) 0.0049(6) 0.0018(6) 0.0035(6)
C30 0.0395(10) 0.0304(9) 0.0247(8) 0.0105(7) -0.0027(7) 0.0046(7)
C31 0.0539(12) 0.0325(10) 0.0287(9) 0.0174(8) 0.0010(8) 0.0015(9)
C32 0.0452(11) 0.0297(9) 0.0301(9) 0.0138(8) 0.0090(8) -0.0003(8)
C33 0.0344(8) 0.0205(7) 0.0224(8) 0.0068(6) 0.0069(6) 0.0032(6)
C34 0.0270(8) 0.0314(9) 0.0283(9) 0.0098(7) 0.0004(7) 0.0008(7)
C35 0.0778(18) 0.0540(15) 0.0538(15) 0.0395(13) -0.0030(13) -0.0005(13)
C36 0.0328(9) 0.0319(9) 0.0351(10) 0.0147(8) 0.0104(8) 0.0020(7)
C37 0.0232(7) 0.0346(9) 0.0262(8) 0.0067(7) 0.0058(6) 0.0033(7)
C38 0.0221(7) 0.0433(11) 0.0291(9) 0.0119(8) 0.0072(7) 0.0009(7)
C39 0.0261(8) 0.0532(13) 0.0315(10) 0.0134(9) 0.0082(7) -0.0006(8)
C40 0.0242(8) 0.0532(13) 0.0296(10) 0.0040(9) 0.0077(7) 0.0006(8)
C41 0.0304(9) 0.0399(11) 0.0366(11) -0.0010(9) 0.0067(8) 0.0068(8)
C42 0.0283(8) 0.0363(10) 0.0315(9) 0.0057(8) 0.0076(7) 0.0073(7)
C43 0.0358(10) 0.0457(12) 0.0419(11) 0.0244(10) 0.0158(8) 0.0054(8)
C44 0.0345(11) 0.0742(17) 0.0363(12) 0.0022(11) 0.0164(9) 0.0041(11)
C45 0.0529(13) 0.0290(10) 0.0435(12) 0.0064(9) 0.0119(10) 0.0153(9)
C46 0.0303(8) 0.0234(8) 0.0264(8) 0.0036(7) 0.0044(7) 0.0073(6)
C47 0.0392(10) 0.0259(9) 0.0337(10) 0.0088(8) 0.0007(8) 0.0089(7)
C48 0.0544(13) 0.0319(10) 0.0429(12) 0.0148(9) -0.0090(10) 0.0095(9)
C49 0.0469(12) 0.0367(12) 0.0518(14) 0.0073(10) -0.0144(10) 0.0085(10)
C50 0.0319(10) 0.0366(11) 0.0466(13) 0.0039(9) -0.0046(9) 0.0036(8)
C51 0.0296(8) 0.0278(9) 0.0298(9) 0.0003(7) 0.0043(7) 0.0048(7)
C52 0.0487(12) 0.0405(11) 0.0425(12) 0.0266(10) 0.0050(9) 0.0091(9)
C53 0.0585(17) 0.071(2) 0.094(2) 0.0359(19) -0.0324(16) 0.0080(15)
C54 0.0323(9) 0.0401(11) 0.0334(10) 0.0066(8) 0.0089(8) -0.0020(8)
C55 0.0451(10) 0.0223(8) 0.0312(9) 0.0123(7) 0.0059(8) -0.0038(7)
C56 0.0521(12) 0.0222(8) 0.0307(9) 0.0127(7) 0.0051(8) -0.0032(8)
C57 0.0665(15) 0.0298(10) 0.0339(11) 0.0160(9) 0.0068(10) -0.0030(9)
C58 0.0740(16) 0.0300(10) 0.0384(12) 0.0135(9) 0.0200(11) -0.0033(10)
C59 0.0600(14) 0.0332(11) 0.0477(13) 0.0140(10) 0.0231(11) -0.0008(10)
C60 0.0463(11) 0.0294(10) 0.0389(11) 0.0124(8) 0.0094(9) -0.0029(8)
C61 0.0538(12) 0.0327(10) 0.0346(10) 0.0190(9) 0.0014(9) 0.0037(9)
C62 0.104(2) 0.0538(16) 0.0468(15) 0.0213(13) 0.0352(15) 0.0033(15)
C63 0.0505(13) 0.0503(14) 0.0537(15) 0.0195(12) 0.0147(11) 0.0123(11)
C64 0.0486(11) 0.0201(8) 0.0251(8) 0.0116(7) -0.0003(7) -0.0003(7)
C65 0.0561(12) 0.0217(8) 0.0261(9) 0.0113(7) 0.0035(8) 0.0044(8)
C66 0.0683(14) 0.0246(9) 0.0295(10) 0.0131(8) 0.0050(9) 0.0107(9)
C67 0.0781(16) 0.0204(9) 0.0250(9) 0.0103(7) -0.0081(9) 0.0009(9)
C68 0.0646(14) 0.0227(9) 0.0318(10) 0.0155(8) -0.0140(9) -0.0090(9)
C69 0.0522(12) 0.0232(9) 0.0284(9) 0.0142(7) -0.0068(8) -0.0054(8)
C70 0.0549(13) 0.0282(10) 0.0534(13) 0.0199(10) 0.0181(11) 0.0110(9)
C71 0.100(2) 0.0206(9) 0.0355(12) 0.0088(8) -0.0094(12) 0.0020(11)
C72 0.0489(12) 0.0322(11) 0.0536(14) 0.0215(10) -0.0040(10) -0.0111(9)
C73 0.0206(7) 0.0179(7) 0.0255(8) 0.0099(6) -0.0011(6) 0.0019(5)
C74 0.0286(8) 0.0284(9) 0.0305(9) 0.0175(7) -0.0008(7) 0.0001(6)
C75 0.0373(9) 0.0347(10) 0.0346(10) 0.0230(8) -0.0035(8) 0.0000(8)
C76 0.0341(9) 0.0241(8) 0.0394(10) 0.0150(8) -0.0104(8) 0.0029(7)
C77 0.0238(7) 0.0224(8) 0.0401(10) 0.0104(7) -0.0035(7) 0.0052(6)
C78 0.0216(7) 0.0174(7) 0.0316(8) 0.0091(6) 0.0009(6) 0.0039(5)
C79 0.0340(9) 0.0621(14) 0.0392(11) 0.0369(11) 0.0038(8) -0.0002(9)
C80 0.0456(12) 0.0518(14) 0.0494(13) 0.0273(11) -0.0170(10) 0.0069(10)
C81 0.0227(7) 0.0366(10) 0.0403(10) 0.0167(8) 0.0103(7) 0.0105(7)
C82 0.0179(6) 0.0213(7) 0.0228(7) 0.0116(6) 0.0035(5) 0.0040(5)
C83 0.0271(7) 0.0257(8) 0.0254(8) 0.0132(7) 0.0067(6) 0.0060(6)
C84 0.0277(8) 0.0336(9) 0.0306(9) 0.0202(8) 0.0078(7) 0.0050(7)
C85 0.0233(7) 0.0267(8) 0.0367(9) 0.0195(7) 0.0030(7) 0.0020(6)
C86 0.0260(7) 0.0212(7) 0.0286(8) 0.0101(6) 0.0046(6) 0.0023(6)
C87 0.0181(6) 0.0211(7) 0.0231(7) 0.0101(6) 0.0014(5) 0.0015(5)
C88 0.0537(12) 0.0335(10) 0.0267(9) 0.0143(8) 0.0152(8) 0.0117(9)
C89 0.0401(10) 0.0323(10) 0.0504(12) 0.0261(9) 0.0099(9) 0.0029(8)
C90 0.0319(8) 0.0218(8) 0.0229(8) 0.0069(6) 0.0054(6) 0.0011(6)
C91 0.0181(6) 0.0216(7) 0.0272(8) 0.0114(6) 0.0039(6) 0.0039(5)
C92 0.0234(7) 0.0243(8) 0.0339(9) 0.0137(7) 0.0086(6) 0.0070(6)
C93 0.0269(8) 0.0237(8) 0.0382(10) 0.0114(7) 0.0076(7) 0.0083(6)
C94 0.0263(8) 0.0210(8) 0.0403(10) 0.0138(7) -0.0001(7) 0.0035(6)
C95 0.0272(8) 0.0260(8) 0.0354(9) 0.0183(7) 0.0040(7) 0.0016(6)
C96 0.0204(7) 0.0235(8) 0.0290(8) 0.0136(7) 0.0022(6) 0.0009(6)
C97 0.0455(11) 0.0322(10) 0.0545(13) 0.0233(9) 0.0311(10) 0.0179(8)
C98 0.0427(11) 0.0226(9) 0.0557(13) 0.0186(9) 0.0043(9) 0.0053(8)
C99 0.0283(8) 0.0302(9) 0.0354(9) 0.0182(8) 0.0115(7) 0.0045(7)
C100 0.0192(6) 0.0210(7) 0.0254(7) 0.0115(6) 0.0063(6) 0.0034(5)
C101 0.0224(7) 0.0209(7) 0.0278(8) 0.0117(6) 0.0088(6) 0.0039(6)
C102 0.0243(7) 0.0292(9) 0.0369(9) 0.0170(7) 0.0143(7) 0.0106(6)
C103 0.0211(7) 0.0424(10) 0.0386(10) 0.0216(9) 0.0088(7) 0.0099(7)
C104 0.0232(7) 0.0396(10) 0.0298(9) 0.0147(8) 0.0041(7) 0.0065(7)
C105 0.0210(7) 0.0267(8) 0.0271(8) 0.0112(7) 0.0069(6) 0.0049(6)
C106 0.0268(8) 0.0259(8) 0.0304(9) 0.0072(7) 0.0095(7) 0.0057(6)
C107 0.0263(9) 0.0670(15) 0.0482(13) 0.0255(12) 0.0079(9) 0.0193(9)
C108 0.0290(8) 0.0363(10) 0.0258(9) 0.0062(7) 0.0046(7) 0.0084(7)
C109 0.0240(7) 0.0221(7) 0.0174(7) 0.0069(6) 0.0019(5) 0.0027(6)
C110 0.0292(8) 0.0207(8) 0.0235(8) 0.0040(6) 0.0033(6) 0.0026(6)
C111 0.0284(8) 0.0263(9) 0.0335(9) 0.0067(7) 0.0005(7) -0.0034(7)
C112 0.0235(8) 0.0355(10) 0.0330(9) 0.0154(8) 0.0006(7) 0.0024(7)
C113 0.0270(8) 0.0315(9) 0.0263(8) 0.0151(7) 0.0039(6) 0.0083(7)
C114 0.0250(7) 0.0248(8) 0.0204(7) 0.0112(6) 0.0016(6) 0.0052(6)
C115 0.0361(9) 0.0203(8) 0.0416(11) 0.0031(8) 0.0093(8) 0.0024(7)
C116 0.0263(9) 0.0479(13) 0.0649(15) 0.0270(12) 0.0069(9) 0.0041(8)
C117 0.0296(8) 0.0254(8) 0.0367(10) 0.0167(7) 0.0073(7) 0.0085(7)
C118 0.0222(7) 0.0314(8) 0.0211(7) 0.0133(7) 0.0047(6) 0.0071(6)
C119 0.0226(7) 0.0312(9) 0.0313(9) 0.0194(7) 0.0065(6) 0.0086(6)
C120 0.0272(8) 0.0420(11) 0.0450(11) 0.0310(9) 0.0116(8) 0.0125(7)
C121 0.0328(9) 0.0629(14) 0.0427(11) 0.0391(11) 0.0169(8) 0.0200(9)
C122 0.0325(9) 0.0678(15) 0.0282(9) 0.0259(10) 0.0095(7) 0.0140(9)
C123 0.0264(8) 0.0469(11) 0.0223(8) 0.0143(8) 0.0048(6) 0.0075(7)
C124 0.0351(9) 0.0237(8) 0.0348(10) 0.0124(7) 0.0075(7) -0.0006(7)
C125 0.0508(13) 0.089(2) 0.0630(16) 0.0583(16) 0.0288(12) 0.0246(13)
C126 0.0385(10) 0.0537(13) 0.0208(9) 0.0030(8) 0.0062(7) -0.0002(9)
C127 0.0202(6) 0.0193(7) 0.0181(7) 0.0068(6) 0.0053(5) 0.0047(5)
C128 0.0222(7) 0.0225(7) 0.0193(7) 0.0080(6) 0.0038(5) 0.0045(6)
C129 0.0269(7) 0.0255(8) 0.0249(8) 0.0130(7) 0.0042(6) 0.0030(6)
C130 0.0240(7) 0.0259(8) 0.0284(8) 0.0116(7) 0.0039(6) 0.0000(6)
C131 0.0214(7) 0.0282(8) 0.0254(8) 0.0102(7) 0.0012(6) 0.0018(6)
C132 0.0207(6) 0.0241(7) 0.0190(7) 0.0082(6) 0.0050(5) 0.0064(6)
C133 0.0293(8) 0.0314(9) 0.0242(8) 0.0150(7) -0.0026(6) -0.0034(7)
C134 0.0322(9) 0.0422(11) 0.0440(11) 0.0248(10) -0.0013(8) -0.0107(8)
C135 0.0270(8) 0.0344(9) 0.0211(8) 0.0141(7) 0.0019(6) 0.0038(7)
C136 0.0205(6) 0.0238(7) 0.0219(7) 0.0111(6) 0.0082(6) 0.0040(5)
C137 0.0223(7) 0.0253(8) 0.0222(7) 0.0116(6) 0.0065(6) 0.0031(6)
C138 0.0211(7) 0.0341(9) 0.0266(8) 0.0149(7) 0.0063(6) 0.0037(6)
C139 0.0249(8) 0.0413(10) 0.0331(9) 0.0159(8) 0.0118(7) 0.0121(7)
C140 0.0300(8) 0.0387(10) 0.0284(9) 0.0079(8) 0.0138(7) 0.0112(7)
C141 0.0244(7) 0.0308(9) 0.0222(8) 0.0084(7) 0.0084(6) 0.0046(6)
C142 0.0250(7) 0.0229(8) 0.0268(8) 0.0070(6) 0.0017(6) 0.0021(6)
C143 0.0341(10) 0.0599(14) 0.0429(12) 0.0177(11) 0.0118(9) 0.0234(10)
C144 0.0276(8) 0.0419(11) 0.0223(8) 0.0041(7) 0.0072(7) 0.0069(7)

loop_
_atom_type_symbol
_atom_type_description
_atom_type_scat_dispersion_real
_atom_type_scat_dispersion_imag
_atom_type_scat_source
C C 0.0033 0.0016 'International Tables Vol C Tables 4.2.6.8 and 6.1.1.4'
H H 0.0000 0.0000 'International Tables Vol C Tables 4.2.6.8 and 6.1.1.4'
K K 0.2009 0.2494 'International Tables Vol C Tables 4.2.6.8 and 6.1.1.4'
O O 0.0106 0.0060 'International Tables Vol C Tables 4.2.6.8 and 6.1.1.4'
P P 0.1023 0.0942 'International Tables Vol C Tables 4.2.6.8 and 6.1.1.4'

loop_
_geom_angle_atom_site_label_1
_geom_angle_atom_site_label_2
_geom_angle_atom_site_label_3
_geom_angle
_geom_angle_site_symmetry_1
_geom_angle_site_symmetry_3
_geom_angle_publ_flag
K2 K1 K4 59.467(10) . . ?
K3 K1 K2 63.445(12) . . ?
K3 K1 K4 59.862(11) . . ?
P2 K1 K2 73.271(13) . . ?
P2 K1 K3 113.968(15) . . ?
P2 K1 K4 55.647(12) . . ?
P2 K1 P3 102.599(16) . . ?
P2 K1 C75 75.82(4) . . ?
P3 K1 K2 116.944(16) . . ?
P3 K1 K3 62.086(13) . . ?
P3 K1 K4 67.155(13) . . ?
P3 K1 C75 106.90(3) . . ?
O1 K1 K2 46.46(3) . . ?
O1 K1 K3 45.28(3) . . ?
O1 K1 K4 88.63(3) . . ?
O1 K1 P2 119.72(3) . . ?
O1 K1 P3 104.92(3) . . ?
O1 K1 O2 89.93(4) . . ?
O1 K1 O3 89.87(4) . . ?
O1 K1 C75 139.97(4) . . ?
O2 K1 K2 43.71(2) . . ?
O2 K1 K3 89.36(3) . . ?
O2 K1 K4 42.27(3) . . ?
O2 K1 P2 30.36(2) . . ?
O2 K1 P3 107.54(3) . . ?
O2 K1 O3 82.66(4) . . ?
O2 K1 C75 102.84(4) . . ?
O3 K1 K2 88.24(3) . . ?
O3 K1 K3 44.95(3) . . ?
O3 K1 K4 40.43(2) . . ?
O3 K1 P2 89.06(3) . . ?
O3 K1 P3 29.35(2) . . ?
O3 K1 C75 128.98(4) . . ?
C75 K1 K2 130.46(4) . . ?
C75 K1 K3 165.96(4) . . ?
C75 K1 K4 126.02(4) . . ?
K1 K2 K3 57.458(11) . . ?
K1 K2 K4 62.910(11) . . ?
K4 K2 K3 59.149(11) . . ?
P1 K2 K1 72.360(12) . . ?
P1 K2 K3 57.425(12) . . ?
P1 K2 K4 114.912(16) . . ?
P1 K2 P4 107.136(16) . . ?
P1 K2 C93 73.59(3) . . ?
P4 K2 K1 114.619(15) . . ?
P4 K2 K3 68.227(13) . . ?
P4 K2 K4 59.266(12) . . ?
P4 K2 C93 104.68(3) . . ?
O1 K2 K1 43.99(2) . . ?
O1 K2 K3 41.91(3) . . ?
O1 K2 K4 89.73(3) . . ?
O1 K2 P1 29.50(2) . . ?
O1 K2 P4 108.41(3) . . ?
O1 K2 O4 84.26(4) . . ?
O1 K2 C93 101.75(4) . . ?
O2 K2 K1 46.04(3) . . ?
O2 K2 K3 86.15(3) . . ?
O2 K2 K4 44.15(3) . . ?
O2 K2 P1 118.36(3) . . ?
O2 K2 P4 100.93(3) . . ?
O2 K2 O1 89.79(4) . . ?
O2 K2 O4 85.52(4) . . ?
O2 K2 C93 146.71(4) . . ?
O4 K2 K1 86.40(3) . . ?
O4 K2 K3 42.37(3) . . ?
O4 K2 K4 41.65(3) . . ?
O4 K2 P1 93.86(3) . . ?
O4 K2 P4 28.82(3) . . ?
O4 K2 C93 126.31(4) . . ?
C93 K2 K1 133.77(3) . . ?
C93 K2 K3 123.03(3) . . ?
C93 K2 K4 162.95(3) . . ?
K1 K3 K4 63.568(10) . . ?
P1 K3 K1 69.938(12) . . ?
P1 K3 K4 107.807(14) . . ?
P1 K3 P3 117.919(15) . . ?
P3 K3 K1 51.335(11) . . ?
P3 K3 K4 65.274(12) . . ?
O1 K3 K1 44.98(3) . . ?
O1 K3 K4 91.40(3) . . ?
O1 K3 P1 24.96(2) . . ?
O1 K3 P3 94.24(3) . . ?
O1 K3 O4 89.64(4) . . ?
O1 K3 C10 55.35(4) . . ?
O1 K3 C11 66.54(4) . . ?
O1 K3 C15 73.83(4) . . ?
O1 K3 C37 100.72(5) . . ?
O1 K3 C42 123.14(5) . . ?
O3 K3 K1 50.68(3) . . ?
O3 K3 K4 42.07(3) . . ?
O3 K3 P1 120.07(3) . . ?
O3 K3 P3 23.27(3) . . ?
O3 K3 O1 95.25(4) . . ?
O3 K3 O4 83.56(4) . . ?
O3 K3 C10 148.55(4) . . ?
O3 K3 C11 140.53(4) . . ?
O3 K3 C15 166.62(4) . . ?
O3 K3 C37 53.78(4) . . ?
O3 K3 C42 68.06(4) . . ?
O4 K3 K1 90.20(3) . . ?
O4 K3 K4 41.55(3) . . ?
O4 K3 P1 89.98(3) . . ?
O4 K3 P3 106.81(3) . . ?
O4 K3 C10 104.96(4) . . ?
O4 K3 C11 128.44(4) . . ?
O4 K3 C15 88.56(4) . . ?
O4 K3 C37 136.60(4) . . ?
O4 K3 C42 137.18(5) . . ?
C10 K3 K1 98.45(3) . . ?
C10 K3 K4 136.60(3) . . ?
C10 K3 P1 32.22(3) . . ?
C10 K3 P3 135.30(3) . . ?
C10 K3 C11 23.94(4) . . ?
C10 K3 C15 25.71(4) . . ?
C10 K3 C37 115.64(5) . . ?
C10 K3 C42 116.08(5) . . ?
C11 K3 K1 100.87(3) . . ?
C11 K3 K4 157.28(3) . . ?
C11 K3 P1 49.61(3) . . ?
C11 K3 P3 119.40(3) . . ?
C15 K3 K1 118.81(3) . . ?
C15 K3 K4 128.73(3) . . ?
C15 K3 P1 48.89(3) . . ?
C15 K3 P3 160.71(3) . . ?
C15 K3 C11 42.12(4) . . ?
C37 K3 K1 69.96(4) . . ?
C37 K3 K4 95.70(3) . . ?
C37 K3 P1 116.39(4) . . ?
C37 K3 P3 31.16(3) . . ?
C37 K3 C11 93.83(4) . . ?
C37 K3 C15 134.83(5) . . ?
C42 K3 K1 95.21(4) . . ?
C42 K3 K4 105.14(4) . . ?
C42 K3 P1 131.66(4) . . ?
C42 K3 P3 50.01(4) . . ?
C42 K3 C11 92.16(5) . . ?
C42 K3 C15 124.27(5) . . ?
C42 K3 C37 25.43(5) . . ?
K3 K4 K2 61.533(12) . . ?
P2 K4 K2 69.108(11) . . ?
P2 K4 K3 103.702(13) . . ?
P2 K4 P4 117.231(16) . . ?
P4 K4 K2 51.357(12) . . ?
P4 K4 K3 66.488(13) . . ?
O2 K4 K2 42.56(2) . . ?
O2 K4 K3 87.02(3) . . ?
O2 K4 P2 26.55(2) . . ?
O2 K4 P4 91.77(3) . . ?
O2 K4 C28 56.07(4) . . ?
O2 K4 C29 76.73(4) . . ?
O2 K4 C33 65.27(4) . . ?
O2 K4 C55 101.01(5) . . ?
O2 K4 C56 123.55(5) . . ?
O3 K4 K2 91.12(3) . . ?
O3 K4 K3 43.05(3) . . ?
O3 K4 P2 87.64(3) . . ?
O3 K4 P4 109.38(3) . . ?
O3 K4 O2 89.17(4) . . ?
O3 K4 C28 106.31(4) . . ?
O3 K4 C29 91.97(4) . . ?
O3 K4 C33 131.22(4) . . ?
O3 K4 C55 138.73(5) . . ?
O3 K4 C56 137.56(5) . . ?
O4 K4 K2 47.08(3) . . ?
O4 K4 K3 43.46(3) . . ?
O4 K4 P2 115.67(3) . . ?
O4 K4 P4 23.05(3) . . ?
O4 K4 O2 89.34(4) . . ?
O4 K4 O3 86.44(4) . . ?
O4 K4 C28 141.97(5) . . ?
O4 K4 C29 166.01(5) . . ?
O4 K4 C33 130.83(5) . . ?
O4 K4 C55 54.22(4) . . ?
O4 K4 C56 69.54(5) . . ?
C28 K4 K2 96.07(3) . . ?
C28 K4 K3 135.39(3) . . ?
C28 K4 P2 33.05(3) . . ?
C28 K4 P4 130.91(4) . . ?
C28 K4 C29 26.43(4) . . ?
C28 K4 C33 24.93(4) . . ?
C28 K4 C55 112.56(5) . . ?
C28 K4 C56 114.22(5) . . ?
C29 K4 K2 119.14(3) . . ?
C29 K4 K3 132.72(4) . . ?
C29 K4 P2 50.35(3) . . ?
C29 K4 P4 155.73(4) . . ?
C29 K4 C33 43.71(4) . . ?
C29 K4 C55 129.24(5) . . ?
C29 K4 C56 119.35(5) . . ?
C33 K4 K2 95.15(3) . . ?
C33 K4 K3 152.29(3) . . ?
C33 K4 P2 50.85(3) . . ?
C33 K4 P4 112.08(3) . . ?
C55 K4 K2 71.90(4) . . ?
C55 K4 K3 97.14(4) . . ?
C55 K4 P2 118.36(4) . . ?
C55 K4 P4 31.52(4) . . ?
C55 K4 C33 88.53(5) . . ?
C56 K4 K2 96.51(4) . . ?
C56 K4 K3 106.73(4) . . ?
C56 K4 P2 133.97(4) . . ?
C56 K4 P4 50.35(4) . . ?
C56 K4 C33 89.68(5) . . ?
C56 K4 C55 24.86(5) . . ?
K6 K5 K7 55.707(9) . . ?
K8 K5 K6 60.558(10) . . ?
K8 K5 K7 59.468(9) . . ?
P5 K5 K6 71.754(13) . . ?
P5 K5 K7 58.051(11) . . ?
P5 K5 K8 115.233(15) . . ?
P5 K5 P7 108.860(16) . . ?
P5 K5 C2 80.53(3) . . ?
P5 K5 C3 80.11(4) . . ?
P7 K5 K6 112.634(14) . . ?
P7 K5 K7 68.499(12) . . ?
P7 K5 K8 60.096(11) . . ?
P7 K5 C2 122.98(3) . . ?
P7 K5 C3 100.59(3) . . ?
O5 K5 K6 43.06(2) . . ?
O5 K5 K7 41.39(2) . . ?
O5 K5 K8 88.66(2) . . ?
O5 K5 P5 29.89(2) . . ?
O5 K5 P7 108.44(3) . . ?
O5 K5 C2 104.74(4) . . ?
O5 K5 C3 109.31(4) . . ?
O6 K5 K6 46.61(3) . . ?
O6 K5 K7 86.92(3) . . ?
O6 K5 K8 43.68(3) . . ?
O6 K5 P5 118.02(3) . . ?
O6 K5 P7 100.96(3) . . ?
O6 K5 O5 89.62(4) . . ?
O6 K5 O7 90.42(4) . . ?
O6 K5 C2 124.42(4) . . ?
O6 K5 C3 144.84(4) . . ?
O7 K5 K6 85.54(3) . . ?
O7 K5 K7 40.11(2) . . ?
O7 K5 K8 47.17(2) . . ?
O7 K5 P5 90.69(3) . . ?
O7 K5 P7 29.21(2) . . ?
O7 K5 O5 81.30(3) . . ?
O7 K5 C2 144.15(4) . . ?
O7 K5 C3 120.85(4) . . ?
C2 K5 K6 123.29(3) . . ?
C2 K5 K7 137.43(3) . . ?
C2 K5 K8 162.95(3) . . ?
C3 K5 K6 141.71(4) . . ?
C3 K5 K7 126.95(4) . . ?
C3 K5 K8 157.72(4) . . ?
C3 K5 C2 23.50(4) . . ?
K7 K6 K5 64.343(11) . . ?
K7 K6 K8 61.850(11) . . ?
K8 K6 K5 58.837(11) . . ?
P6 K6 K5 71.060(12) . . ?
P6 K6 K7 119.095(16) . . ?
P6 K6 K8 60.234(12) . . ?
P6 K6 P8 111.470(16) . . ?
P8 K6 K5 117.455(13) . . ?
P8 K6 K7 61.584(11) . . ?
P8 K6 K8 69.361(11) . . ?
O5 K6 K5 45.50(3) . . ?
O5 K6 K7 46.42(3) . . ?
O5 K6 K8 88.96(3) . . ?
O5 K6 P6 115.84(3) . . ?
O5 K6 P8 105.87(3) . . ?
O5 K6 O6 88.76(3) . . ?
O5 K6 O8 93.55(4) . . ?
O6 K6 K5 43.31(2) . . ?
O6 K6 K7 91.62(3) . . ?
O6 K6 K8 42.77(2) . . ?
O6 K6 P6 29.91(2) . . ?
O6 K6 P8 110.48(3) . . ?
O8 K6 K5 90.68(3) . . ?
O8 K6 K7 47.69(3) . . ?
O8 K6 K8 42.75(2) . . ?
O8 K6 P6 96.02(3) . . ?
O8 K6 P8 28.08(2) . . ?
O8 K6 O6 85.39(3) . . ?
K6 K7 K5 59.950(11) . . ?
K6 K7 K8 61.281(10) . . ?
K8 K7 K5 57.332(10) . . ?
P5 K7 K5 48.602(10) . . ?
P5 K7 K6 69.818(12) . . ?
P5 K7 K8 104.102(14) . . ?
P5 K7 P8 120.692(14) . . ?
P8 K7 K5 107.224(12) . . ?
P8 K7 K6 54.083(10) . . ?
P8 K7 K8 66.479(11) . . ?
O5 K7 K5 42.98(3) . . ?
O5 K7 K6 45.65(2) . . ?
O5 K7 K8 88.03(3) . . ?
O5 K7 P5 24.19(2) . . ?
O5 K7 P8 97.86(3) . . ?
O5 K7 O8 92.39(4) . . ?
O5 K7 C82 53.86(4) . . ?
O5 K7 C87 65.11(4) . . ?
O5 K7 C127 115.13(4) . . ?
O5 K7 C128 141.10(4) . . ?
O7 K7 K5 42.72(3) . . ?
O7 K7 K6 91.25(3) . . ?
O7 K7 K8 45.86(3) . . ?
O7 K7 P5 84.38(3) . . ?
O7 K7 P8 112.18(3) . . ?
O7 K7 O5 85.49(4) . . ?
O7 K7 O8 88.31(4) . . ?
O7 K7 C82 98.56(4) . . ?
O7 K7 C87 122.77(4) . . ?
O7 K7 C127 135.90(4) . . ?
O7 K7 C128 124.22(4) . . ?
O8 K7 K5 87.12(3) . . ?
O8 K7 K6 47.29(3) . . ?
O8 K7 K8 42.46(2) . . ?
O8 K7 P5 116.45(3) . . ?
O8 K7 P8 24.21(2) . . ?
O8 K7 C82 144.43(4) . . ?
O8 K7 C87 137.41(4) . . ?
O8 K7 C127 54.26(4) . . ?
O8 K7 C128 66.94(4) . . ?
C82 K7 K5 75.36(3) . . ?
C82 K7 K6 97.45(3) . . ?
C82 K7 K8 132.68(3) . . ?
C82 K7 P5 31.44(3) . . ?
C82 K7 P8 136.82(3) . . ?
C82 K7 C87 24.50(4) . . ?
C87 K7 K5 97.15(3) . . ?
C87 K7 K6 99.19(3) . . ?
C87 K7 K8 152.76(3) . . ?
C87 K7 P5 49.06(3) . . ?
C87 K7 P8 119.35(3) . . ?
C127 K7 K5 137.96(3) . . ?
C127 K7 K6 79.91(3) . . ?
C127 K7 K8 93.98(3) . . ?
C127 K7 P5 130.28(3) . . ?
C127 K7 P8 31.44(3) . . ?
C127 K7 C82 125.32(4) . . ?
C127 K7 C87 101.32(4) . . ?
C127 K7 C128 26.14(4) . . ?
C128 K7 K5 152.72(3) . . ?
C128 K7 K6 103.76(3) . . ?
C128 K7 K8 96.12(3) . . ?
C128 K7 P5 151.28(3) . . ?
C128 K7 P8 50.40(3) . . ?
C128 K7 C82 130.95(4) . . ?
C128 K7 C87 107.55(4) . . ?
K5 K8 K6 60.605(10) . . ?
P6 K8 K5 67.852(11) . . ?
P6 K8 K6 49.877(10) . . ?
P7 K8 K5 51.648(11) . . ?
P7 K8 K6 105.400(14) . . ?
P7 K8 P6 116.118(14) . . ?
O6 K8 K5 44.26(2) . . ?
O6 K8 K6 46.63(3) . . ?
O6 K8 P6 23.61(2) . . ?
O6 K8 P7 93.39(3) . . ?
O6 K8 O7 90.20(3) . . ?
O6 K8 O8 91.21(4) . . ?
O6 K8 C100 53.38(4) . . ?
O6 K8 C109 114.07(4) . . ?
O6 K8 C110 101.90(4) . . ?
O6 K8 C113 149.59(4) . . ?
O6 K8 C114 140.44(4) . . ?
O7 K8 K5 46.36(2) . . ?
O7 K8 K6 85.09(2) . . ?
O7 K8 P6 113.44(3) . . ?
O7 K8 P7 25.20(2) . . ?
O7 K8 C100 142.99(4) . . ?
O7 K8 C109 54.30(4) . . ?
O7 K8 C110 74.01(4) . . ?
O7 K8 C113 88.35(4) . . ?
O7 K8 C114 64.37(4) . . ?
O8 K8 K5 93.72(3) . . ?
O8 K8 K6 44.72(3) . . ?
O8 K8 P6 88.32(3) . . ?
O8 K8 P7 111.92(3) . . ?
O8 K8 O7 87.03(3) . . ?
O8 K8 C100 98.76(4) . . ?
O8 K8 C109 131.57(4) . . ?
O8 K8 C110 156.80(4) . . ?
O8 K8 C113 119.02(4) . . ?
O8 K8 C114 115.51(4) . . ?
C100 K8 K5 96.66(3) . . ?
C100 K8 K6 74.43(3) . . ?
C100 K8 P6 31.35(3) . . ?
C100 K8 P7 135.57(3) . . ?
C100 K8 C113 119.02(4) . . ?
C109 K8 K5 80.13(3) . . ?
C109 K8 K6 137.43(3) . . ?
C109 K8 P6 130.70(3) . . ?
C109 K8 P7 32.05(3) . . ?
C109 K8 C100 129.61(4) . . ?
C109 K8 C110 25.23(4) . . ?
C109 K8 C113 43.75(4) . . ?
C109 K8 C114 26.46(4) . . ?
C110 K8 K5 82.93(3) . . ?
C110 K8 K6 142.67(3) . . ?
C110 K8 P6 111.24(3) . . ?
C110 K8 P7 48.92(3) . . ?
C110 K8 C100 104.43(4) . . ?
C110 K8 C113 48.73(4) . . ?
C113 K8 K5 123.81(3) . . ?
C113 K8 K6 162.70(3) . . ?
C113 K8 P6 146.66(3) . . ?
C113 K8 P7 73.28(3) . . ?
C114 K8 K5 102.36(3) . . ?
C114 K8 K6 146.18(3) . . ?
C114 K8 P6 155.30(3) . . ?
C114 K8 P7 50.75(3) . . ?
C114 K8 C100 139.11(4) . . ?
C114 K8 C110 44.08(4) . . ?
C114 K8 C113 24.00(4) . . ?
K2 P1 K3 72.649(14) . . ?
O1 P1 K2 60.14(5) . . ?
O1 P1 K3 45.71(4) . . ?
O1 P1 C1 111.07(7) . . ?
O1 P1 C10 102.99(7) . . ?
C1 P1 K2 136.47(5) . . ?
C1 P1 K3 134.96(5) . . ?
C1 P1 C10 101.32(7) . . ?
C10 P1 K2 122.16(5) . . ?
C10 P1 K3 61.72(5) . . ?
K1 P2 K4 75.960(13) . . ?
O2 P2 K1 62.26(5) . . ?
O2 P2 K4 50.68(4) . . ?
O2 P2 C19 111.42(8) . . ?
O2 P2 C28 103.02(7) . . ?
C19 P2 K1 127.56(6) . . ?
C19 P2 K4 144.02(6) . . ?
C19 P2 C28 102.83(7) . . ?
C28 P2 K1 129.60(5) . . ?
C28 P2 K4 61.06(5) . . ?
K1 P3 K3 66.579(14) . . ?
O3 P3 K1 65.53(5) . . ?
O3 P3 K3 42.07(5) . . ?
O3 P3 C37 103.27(7) . . ?
O3 P3 C46 111.90(8) . . ?
C37 P3 K1 101.89(6) . . ?
C37 P3 K3 62.78(6) . . ?
C46 P3 K1 159.06(6) . . ?
C46 P3 K3 126.74(6) . . ?
C46 P3 C37 98.90(8) . . ?
K2 P4 K4 69.376(14) . . ?
O4 P4 K2 61.37(5) . . ?
O4 P4 K4 40.30(5) . . ?
O4 P4 C55 105.59(8) . . ?
O4 P4 C64 110.32(8) . . ?
C55 P4 K2 108.78(6) . . ?
C55 P4 K4 66.13(6) . . ?
C64 P4 K2 150.57(6) . . ?
C64 P4 K4 124.49(6) . . ?
C64 P4 C55 100.64(8) . . ?
K5 P5 K7 73.348(13) . . ?
O5 P5 K5 61.03(4) . . ?
O5 P5 K7 44.22(4) . . ?
O5 P5 C73 110.46(7) . . ?
O5 P5 C82 104.90(6) . . ?
C73 P5 K5 134.08(5) . . ?
C73 P5 K7 135.02(5) . . ?
C73 P5 C82 101.05(7) . . ?
C82 P5 K5 124.87(5) . . ?
C82 P5 K7 65.14(5) . . ?
K6 P6 K8 69.889(14) . . ?
O6 P6 K6 63.07(5) . . ?
O6 P6 K8 41.98(4) . . ?
O6 P6 C91 110.90(7) . . ?
O6 P6 C100 104.81(7) . . ?
C91 P6 K6 139.58(5) . . ?
C91 P6 K8 134.76(6) . . ?
C91 P6 C100 101.90(7) . . ?
C100 P6 K6 118.43(5) . . ?
C100 P6 K8 66.78(5) . . ?
K5 P7 K8 68.256(13) . . ?
O7 P7 K5 59.14(4) . . ?
O7 P7 K8 49.36(4) . . ?
O7 P7 C109 101.35(7) . . ?
O7 P7 C118 111.84(7) . . ?
C109 P7 K5 119.40(5) . . ?
C109 P7 K8 59.28(5) . . ?
C118 P7 K5 137.45(5) . . ?
C118 P7 K8 141.41(5) . . ?
C118 P7 C109 103.03(7) . . ?
K6 P8 K7 64.333(11) . . ?
O8 P8 K6 54.49(4) . . ?
O8 P8 K7 45.54(4) . . ?
O8 P8 C127 102.54(6) . . ?
O8 P8 C136 111.19(7) . . ?
C127 P8 K6 112.92(5) . . ?
C127 P8 K7 60.39(5) . . ?
C136 P8 K6 146.71(5) . . ?
C136 P8 K7 130.85(5) . . ?
C136 P8 C127 99.12(7) . . ?
K1 O1 K2 89.56(4) . . ?
K1 O1 K3 89.73(4) . . ?
K3 O1 K2 94.19(4) . . ?
P1 O1 K1 160.89(7) . . ?
P1 O1 K2 90.35(5) . . ?
P1 O1 K3 109.33(6) . . ?
K2 O2 K1 90.25(4) . . ?
K2 O2 K4 93.29(4) . . ?
K4 O2 K1 94.86(4) . . ?
P2 O2 K1 87.38(5) . . ?
P2 O2 K2 163.91(7) . . ?
P2 O2 K4 102.77(6) . . ?
K3 O3 K1 84.37(4) . . ?
K4 O3 K1 93.25(4) . . ?
K4 O3 K3 94.88(4) . . ?
P3 O3 K1 85.11(5) . . ?
P3 O3 K3 114.66(6) . . ?
P3 O3 K4 150.03(7) . . ?
K3 O4 K2 91.89(4) . . ?
K4 O4 K2 91.27(4) . . ?
K4 O4 K3 94.99(4) . . ?
P4 O4 K2 89.82(6) . . ?
P4 O4 K3 148.27(7) . . ?
P4 O4 K4 116.65(7) . . ?
K6 O5 K5 91.45(3) . . ?
K6 O5 K7 87.93(3) . . ?
K7 O5 K5 95.63(4) . . ?
P5 O5 K5 89.08(5) . . ?
P5 O5 K6 160.33(7) . . ?
P5 O5 K7 111.59(6) . . ?
K5 O6 K6 90.09(3) . . ?
K8 O6 K5 92.06(4) . . ?
K8 O6 K6 90.60(4) . . ?
P6 O6 K5 153.39(6) . . ?
P6 O6 K6 87.02(5) . . ?
P6 O6 K8 114.40(6) . . ?
K5 O7 K8 86.47(3) . . ?
K7 O7 K5 97.16(4) . . ?
K7 O7 K8 91.87(3) . . ?
P7 O7 K5 91.65(5) . . ?
P7 O7 K7 161.05(7) . . ?
P7 O7 K8 105.44(5) . . ?
K6 O8 K7 85.01(3) . . ?
K8 O8 K6 92.53(4) . . ?
K8 O8 K7 92.77(4) . . ?
P8 O8 K6 97.43(5) . . ?
P8 O8 K7 110.25(6) . . ?
P8 O8 K8 155.55(6) . . ?
C2 C1 P1 125.45(12) . . ?
C2 C1 C6 118.13(15) . . ?
C6 C1 P1 115.99(13) . . ?
C1 C2 K5 107.27(10) . . ?
C1 C2 C7 123.01(15) . . ?
C3 C2 K5 68.08(9) . . ?
C3 C2 C1 119.88(16) . . ?
C3 C2 C7 117.09(16) . . ?
C7 C2 K5 94.63(10) . . ?
K5 C3 H3 85.3 . . ?
C2 C3 K5 88.42(10) . . ?
C2 C3 H3 118.9 . . ?
C4 C3 K5 96.15(11) . . ?
C4 C3 C2 122.27(18) . . ?
C4 C3 H3 118.9 . . ?
C3 C4 C8 120.7(2) . . ?
C5 C4 C3 117.55(17) . . ?
C5 C4 C8 121.76(19) . . ?
C4 C5 H5 119.0 . . ?
C4 C5 C6 122.10(17) . . ?
C6 C5 H5 119.0 . . ?
C1 C6 C9 121.39(16) . . ?
C5 C6 C1 119.97(17) . . ?
C5 C6 C9 118.63(16) . . ?
C2 C7 H7A 109.5 . . ?
C2 C7 H7B 109.5 . . ?
C2 C7 H7C 109.5 . . ?
H7A C7 H7B 109.5 . . ?
H7A C7 H7C 109.5 . . ?
H7B C7 H7C 109.5 . . ?
C4 C8 H8A 109.5 . . ?
C4 C8 H8B 109.5 . . ?
C4 C8 H8C 109.5 . . ?
H8A C8 H8B 109.5 . . ?
H8A C8 H8C 109.5 . . ?
H8B C8 H8C 109.5 . . ?
C6 C9 H9A 109.5 . . ?
C6 C9 H9B 109.5 . . ?
C6 C9 H9C 109.5 . . ?
H9A C9 H9B 109.5 . . ?
H9A C9 H9C 109.5 . . ?
H9B C9 H9C 109.5 . . ?
P1 C10 K3 86.05(6) . . ?
C11 C10 K3 93.63(10) . . ?
C11 C10 P1 125.52(12) . . ?
C15 C10 K3 82.19(10) . . ?
C15 C10 P1 115.99(12) . . ?
C15 C10 C11 117.90(15) . . ?
C10 C11 K3 62.43(9) . . ?
C10 C11 C16 123.23(15) . . ?
C12 C11 K3 95.92(12) . . ?
C12 C11 C10 119.63(16) . . ?
C12 C11 C16 117.14(15) . . ?
C16 C11 K3 111.50(11) . . ?
C11 C12 H12 118.6 . . ?
C13 C12 C11 122.72(17) . . ?
C13 C12 H12 118.6 . . ?
C12 C13 C14 117.27(17) . . ?
C12 C13 C17 120.78(19) . . ?
C14 C13 C17 121.94(19) . . ?
C13 C14 H14 118.9 . . ?
C13 C14 C15 122.23(17) . . ?
C15 C14 H14 118.9 . . ?
C10 C15 K3 72.10(9) . . ?
C10 C15 C18 122.29(15) . . ?
C14 C15 K3 95.85(11) . . ?
C14 C15 C10 120.10(16) . . ?
C14 C15 C18 117.61(16) . . ?
C18 C15 K3 101.65(11) . . ?
C11 C16 H16A 109.5 . . ?
C11 C16 H16B 109.5 . . ?
C11 C16 H16C 109.5 . . ?
H16A C16 H16B 109.5 . . ?
H16A C16 H16C 109.5 . . ?
H16B C16 H16C 109.5 . . ?
C13 C17 H17A 109.5 . . ?
C13 C17 H17B 109.5 . . ?
C13 C17 H17C 109.5 . . ?
H17A C17 H17B 109.5 . . ?
H17A C17 H17C 109.5 . . ?
H17B C17 H17C 109.5 . . ?
C15 C18 H18A 109.5 . . ?
C15 C18 H18B 109.5 . . ?
C15 C18 H18C 109.5 . . ?
H18A C18 H18B 109.5 . . ?
H18A C18 H18C 109.5 . . ?
H18B C18 H18C 109.5 . . ?
C20 C19 P2 124.68(14) . . ?
C20 C19 C24 118.21(16) . . ?
C24 C19 P2 115.66(14) . . ?
C19 C20 C25 123.34(17) . . ?
C21 C20 C19 119.4(2) . . ?
C21 C20 C25 117.2(2) . . ?
C20 C21 H21 118.8 . . ?
C22 C21 C20 122.5(2) . . ?
C22 C21 H21 118.8 . . ?
C21 C22 C23 118.06(19) . . ?
C21 C22 C26 121.0(3) . . ?
C23 C22 C26 121.0(3) . . ?
C22 C23 H23 119.1 . . ?
C22 C23 C24 121.8(2) . . ?
C24 C23 H23 119.1 . . ?
C19 C24 C27 121.71(16) . . ?
C23 C24 C19 120.1(2) . . ?
C23 C24 C27 118.19(19) . . ?
C20 C25 H25A 109.5 . . ?
C20 C25 H25B 109.5 . . ?
C20 C25 H25C 109.5 . . ?
H25A C25 H25B 109.5 . . ?
H25A C25 H25C 109.5 . . ?
H25B C25 H25C 109.5 . . ?
C22 C26 H26A 109.5 . . ?
C22 C26 H26B 109.5 . . ?
C22 C26 H26C 109.5 . . ?
H26A C26 H26B 109.5 . . ?
H26A C26 H26C 109.5 . . ?
H26B C26 H26C 109.5 . . ?
C24 C27 H27A 109.5 . . ?
C24 C27 H27B 109.5 . . ?
C24 C27 H27C 109.5 . . ?
H27A C27 H27B 109.5 . . ?
H27A C27 H27C 109.5 . . ?
H27B C27 H27C 109.5 . . ?
P2 C28 K4 85.88(6) . . ?
C29 C28 K4 82.44(9) . . ?
C29 C28 P2 116.65(13) . . ?
C33 C28 K4 91.22(10) . . ?
C33 C28 P2 124.01(13) . . ?
C33 C28 C29 118.30(16) . . ?
C28 C29 K4 71.13(9) . . ?
C28 C29 C34 122.53(16) . . ?
C30 C29 K4 96.40(11) . . ?
C30 C29 C28 119.73(17) . . ?
C30 C29 C34 117.69(16) . . ?
C34 C29 K4 100.72(10) . . ?
C29 C30 H30 119.0 . . ?
C31 C30 C29 122.04(18) . . ?
C31 C30 H30 119.0 . . ?
C30 C31 C32 117.92(18) . . ?
C30 C31 C35 120.5(2) . . ?
C32 C31 C35 121.5(2) . . ?
C31 C32 H32 118.9 . . ?
C31 C32 C33 122.17(18) . . ?
C33 C32 H32 118.9 . . ?
C28 C33 K4 63.85(9) . . ?
C28 C33 C36 122.06(16) . . ?
C32 C33 K4 96.05(12) . . ?
C32 C33 C28 119.82(17) . . ?
C32 C33 C36 118.09(17) . . ?
C36 C33 K4 108.51(11) . . ?
C29 C34 H34A 109.5 . . ?
C29 C34 H34B 109.5 . . ?
C29 C34 H34C 109.5 . . ?
H34A C34 H34B 109.5 . . ?
H34A C34 H34C 109.5 . . ?
H34B C34 H34C 109.5 . . ?
C31 C35 H35A 109.5 . . ?
C31 C35 H35B 109.5 . . ?
C31 C35 H35C 109.5 . . ?
H35A C35 H35B 109.5 . . ?
H35A C35 H35C 109.5 . . ?
H35B C35 H35C 109.5 . . ?
C33 C36 H36A 109.5 . . ?
C33 C36 H36B 109.5 . . ?
C33 C36 H36C 109.5 . . ?
H36A C36 H36B 109.5 . . ?
H36A C36 H36C 109.5 . . ?
H36B C36 H36C 109.5 . . ?
P3 C37 K3 86.06(6) . . ?
C38 C37 K3 105.51(11) . . ?
C38 C37 P3 118.09(14) . . ?
C42 C37 K3 75.44(10) . . ?
C42 C37 P3 123.26(15) . . ?
C42 C37 C38 118.49(17) . . ?
C37 C38 C43 123.57(17) . . ?
C39 C38 C37 120.0(2) . . ?
C39 C38 C43 116.38(19) . . ?
C38 C39 H39 119.3 . . ?
C40 C39 C38 121.4(2) . . ?
C40 C39 H39 119.3 . . ?
C39 C40 C44 120.0(2) . . ?
C41 C40 C39 118.68(19) . . ?
C41 C40 C44 121.3(2) . . ?
C40 C41 H41 118.9 . . ?
C40 C41 C42 122.1(2) . . ?
C42 C41 H41 118.9 . . ?
C37 C42 K3 79.13(10) . . ?
C37 C42 C45 122.50(17) . . ?
C41 C42 K3 105.04(13) . . ?
C41 C42 C37 119.2(2) . . ?
C41 C42 C45 118.29(19) . . ?
C45 C42 K3 86.61(12) . . ?
C38 C43 H43A 109.5 . . ?
C38 C43 H43B 109.5 . . ?
C38 C43 H43C 109.5 . . ?
H43A C43 H43B 109.5 . . ?
H43A C43 H43C 109.5 . . ?
H43B C43 H43C 109.5 . . ?
C40 C44 H44A 109.5 . . ?
C40 C44 H44B 109.5 . . ?
C40 C44 H44C 109.5 . . ?
H44A C44 H44B 109.5 . . ?
H44A C44 H44C 109.5 . . ?
H44B C44 H44C 109.5 . . ?
C42 C45 H45A 109.5 . . ?
C42 C45 H45B 109.5 . . ?
C42 C45 H45C 109.5 . . ?
H45A C45 H45B 109.5 . . ?
H45A C45 H45C 109.5 . . ?
H45B C45 H45C 109.5 . . ?
C47 C46 P3 125.98(14) . . ?
C47 C46 C51 117.96(17) . . ?
C51 C46 P3 115.88(15) . . ?
C46 C47 C52 123.61(17) . . ?
C48 C47 C46 119.4(2) . . ?
C48 C47 C52 117.0(2) . . ?
C47 C48 H48 118.6 . . ?
C49 C48 C47 122.8(2) . . ?
C49 C48 H48 118.6 . . ?
C48 C49 C53 120.6(3) . . ?
C50 C49 C48 117.7(2) . . ?
C50 C49 C53 121.7(3) . . ?
C49 C50 H50 119.0 . . ?
C49 C50 C51 122.1(2) . . ?
C51 C50 H50 119.0 . . ?
C46 C51 C54 122.21(18) . . ?
C50 C51 C46 120.0(2) . . ?
C50 C51 C54 117.80(19) . . ?
C47 C52 H52A 109.5 . . ?
C47 C52 H52B 109.5 . . ?
C47 C52 H52C 109.5 . . ?
H52A C52 H52B 109.5 . . ?
H52A C52 H52C 109.5 . . ?
H52B C52 H52C 109.5 . . ?
C49 C53 H53A 109.5 . . ?
C49 C53 H53B 109.5 . . ?
C49 C53 H53C 109.5 . . ?
H53A C53 H53B 109.5 . . ?
H53A C53 H53C 109.5 . . ?
H53B C53 H53C 109.5 . . ?
C51 C54 H54A 109.5 . . ?
C51 C54 H54B 109.5 . . ?
C51 C54 H54C 109.5 . . ?
H54A C54 H54B 109.5 . . ?
H54A C54 H54C 109.5 . . ?
H54B C54 H54C 109.5 . . ?
P4 C55 K4 82.35(6) . . ?
C56 C55 K4 76.05(11) . . ?
C56 C55 P4 124.10(16) . . ?
C56 C55 C60 117.91(19) . . ?
C60 C55 K4 111.92(12) . . ?
C60 C55 P4 117.96(16) . . ?
C55 C56 K4 79.10(11) . . ?
C55 C56 C61 122.37(18) . . ?
C57 C56 K4 111.91(13) . . ?
C57 C56 C55 120.2(2) . . ?
C57 C56 C61 117.4(2) . . ?
C61 C56 K4 80.94(11) . . ?
C56 C57 H57 118.9 . . ?
C56 C57 C58 122.2(2) . . ?
C58 C57 H57 118.9 . . ?
C57 C58 C62 121.1(3) . . ?
C59 C58 C57 117.4(2) . . ?
C59 C58 C62 121.5(3) . . ?
C58 C59 H59 118.8 . . ?
C58 C59 C60 122.5(2) . . ?
C60 C59 H59 118.8 . . ?
C55 C60 C63 123.7(2) . . ?
C59 C60 C55 119.6(2) . . ?
C59 C60 C63 116.7(2) . . ?
C56 C61 H61A 109.5 . . ?
C56 C61 H61B 109.5 . . ?
C56 C61 H61C 109.5 . . ?
H61A C61 H61B 109.5 . . ?
H61A C61 H61C 109.5 . . ?
H61B C61 H61C 109.5 . . ?
C58 C62 H62A 109.5 . . ?
C58 C62 H62B 109.5 . . ?
C58 C62 H62C 109.5 . . ?
H62A C62 H62B 109.5 . . ?
H62A C62 H62C 109.5 . . ?
H62B C62 H62C 109.5 . . ?
C60 C63 H63A 109.5 . . ?
C60 C63 H63B 109.5 . . ?
C60 C63 H63C 109.5 . . ?
H63A C63 H63B 109.5 . . ?
H63A C63 H63C 109.5 . . ?
H63B C63 H63C 109.5 . . ?
C65 C64 P4 126.70(14) . . ?
C65 C64 C69 118.07(17) . . ?
C69 C64 P4 114.45(16) . . ?
C64 C65 C66 119.5(2) . . ?
C64 C65 C70 124.84(17) . . ?
C66 C65 C70 115.7(2) . . ?
C65 C66 H66 118.8 . . ?
C67 C66 C65 122.4(2) . . ?
C67 C66 H66 118.8 . . ?
C66 C67 C71 121.2(2) . . ?
C68 C67 C66 117.80(19) . . ?
C68 C67 C71 120.9(2) . . ?
C67 C68 H68 118.7 . . ?
C67 C68 C69 122.6(2) . . ?
C69 C68 H68 118.7 . . ?
C64 C69 C72 122.35(18) . . ?
C68 C69 C64 119.6(2) . . ?
C68 C69 C72 118.06(19) . . ?
C65 C70 H70A 109.5 . . ?
C65 C70 H70B 109.5 . . ?
C65 C70 H70C 109.5 . . ?
H70A C70 H70B 109.5 . . ?
H70A C70 H70C 109.5 . . ?
H70B C70 H70C 109.5 . . ?
C67 C71 H71A 109.5 . . ?
C67 C71 H71B 109.5 . . ?
C67 C71 H71C 109.5 . . ?
H71A C71 H71B 109.5 . . ?
H71A C71 H71C 109.5 . . ?
H71B C71 H71C 109.5 . . ?
C69 C72 H72A 109.5 . . ?
C69 C72 H72B 109.5 . . ?
C69 C72 H72C 109.5 . . ?
H72A C72 H72B 109.5 . . ?
H72A C72 H72C 109.5 . . ?
H72B C72 H72C 109.5 . . ?
C74 C73 P5 124.70(12) . . ?
C74 C73 C78 117.57(15) . . ?
C78 C73 P5 116.94(13) . . ?
C73 C74 C79 123.89(15) . . ?
C75 C74 C73 119.97(17) . . ?
C75 C74 C79 116.14(17) . . ?
K1 C75 H75 85.3 . . ?
C74 C75 K1 93.18(12) . . ?
C74 C75 H75 118.7 . . ?
C76 C75 K1 91.35(12) . . ?
C76 C75 C74 122.68(18) . . ?
C76 C75 H75 118.7 . . ?
C75 C76 C80 121.1(2) . . ?
C77 C76 C75 117.11(16) . . ?
C77 C76 C80 121.8(2) . . ?
C76 C77 H77 118.7 . . ?
C76 C77 C78 122.60(17) . . ?
C78 C77 H77 118.7 . . ?
C73 C78 C81 121.97(15) . . ?
C77 C78 C73 120.06(17) . . ?
C77 C78 C81 117.97(15) . . ?
C74 C79 H79A 109.5 . . ?
C74 C79 H79B 109.5 . . ?
C74 C79 H79C 109.5 . . ?
H79A C79 H79B 109.5 . . ?
H79A C79 H79C 109.5 . . ?
H79B C79 H79C 109.5 . . ?
C76 C80 H80A 109.5 . . ?
C76 C80 H80B 109.5 . . ?
C76 C80 H80C 109.5 . . ?
H80A C80 H80B 109.5 . . ?
H80A C80 H80C 109.5 . . ?
H80B C80 H80C 109.5 . . ?
C78 C81 H81A 109.5 . . ?
C78 C81 H81B 109.5 . . ?
C78 C81 H81C 109.5 . . ?
H81A C81 H81B 109.5 . . ?
H81A C81 H81C 109.5 . . ?
H81B C81 H81C 109.5 . . ?
P5 C82 K7 83.42(5) . . ?
C83 C82 K7 101.93(10) . . ?
C83 C82 P5 118.97(12) . . ?
C83 C82 C87 118.49(14) . . ?
C87 C82 K7 82.54(9) . . ?
C87 C82 P5 122.47(12) . . ?
C82 C83 C88 123.28(15) . . ?
C84 C83 C82 119.64(16) . . ?
C84 C83 C88 117.08(16) . . ?
C83 C84 H84 118.9 . . ?
C85 C84 C83 122.12(16) . . ?
C85 C84 H84 118.9 . . ?
C84 C85 C86 117.88(16) . . ?
C84 C85 C89 121.19(17) . . ?
C86 C85 C89 120.91(17) . . ?
C85 C86 H86 119.0 . . ?
C85 C86 C87 121.97(16) . . ?
C87 C86 H86 119.0 . . ?
C82 C87 K7 72.96(8) . . ?
C82 C87 C90 121.54(14) . . ?
C86 C87 K7 107.42(10) . . ?
C86 C87 C82 119.83(15) . . ?
C86 C87 C90 118.63(15) . . ?
C90 C87 K7 90.45(9) . . ?
C83 C88 H88A 109.5 . . ?
C83 C88 H88B 109.5 . . ?
C83 C88 H88C 109.5 . . ?
H88A C88 H88B 109.5 . . ?
H88A C88 H88C 109.5 . . ?
H88B C88 H88C 109.5 . . ?
C85 C89 H89A 109.5 . . ?
C85 C89 H89B 109.5 . . ?
C85 C89 H89C 109.5 . . ?
H89A C89 H89B 109.5 . . ?
H89A C89 H89C 109.5 . . ?
H89B C89 H89C 109.5 . . ?
C87 C90 H90A 109.5 . . ?
C87 C90 H90B 109.5 . . ?
C87 C90 H90C 109.5 . . ?
H90A C90 H90B 109.5 . . ?
H90A C90 H90C 109.5 . . ?
H90B C90 H90C 109.5 . . ?
C92 C91 P6 126.28(12) . . ?
C92 C91 C96 117.80(15) . . ?
C96 C91 P6 115.53(12) . . ?
C91 C92 C97 124.10(15) . . ?
C93 C92 C91 119.72(16) . . ?
C93 C92 C97 116.15(16) . . ?
K2 C93 H93 94.1 . . ?
C92 C93 K2 93.61(11) . . ?
C92 C93 H93 118.7 . . ?
C94 C93 K2 82.42(11) . . ?
C94 C93 C92 122.56(17) . . ?
C94 C93 H93 118.7 . . ?
C93 C94 C98 120.87(18) . . ?
C95 C94 C93 117.59(16) . . ?
C95 C94 C98 121.54(18) . . ?
C94 C95 H95 119.0 . . ?
C94 C95 C96 122.00(17) . . ?
C96 C95 H95 119.0 . . ?
C91 C96 C99 121.82(15) . . ?
C95 C96 C91 120.29(16) . . ?
C95 C96 C99 117.87(15) . . ?
C92 C97 H97A 109.5 . . ?
C92 C97 H97B 109.5 . . ?
C92 C97 H97C 109.5 . . ?
H97A C97 H97B 109.5 . . ?
H97A C97 H97C 109.5 . . ?
H97B C97 H97C 109.5 . . ?
C94 C98 H98A 109.5 . . ?
C94 C98 H98B 109.5 . . ?
C94 C98 H98C 109.5 . . ?
H98A C98 H98B 109.5 . . ?
H98A C98 H98C 109.5 . . ?
H98B C98 H98C 109.5 . . ?
C96 C99 H99A 109.5 . . ?
C96 C99 H99B 109.5 . . ?
C96 C99 H99C 109.5 . . ?
H99A C99 H99B 109.5 . . ?
H99A C99 H99C 109.5 . . ?
H99B C99 H99C 109.5 . . ?
P6 C100 K8 81.87(5) . . ?
C101 C100 K8 94.59(10) . . ?
C101 C100 P6 116.74(12) . . ?
C105 C100 K8 89.40(10) . . ?
C105 C100 P6 125.45(12) . . ?
C105 C100 C101 117.59(14) . . ?
C100 C101 C106 123.17(14) . . ?
C102 C101 C100 119.83(16) . . ?
C102 C101 C106 117.00(15) . . ?
C101 C102 H102 118.7 . . ?
C103 C102 C101 122.70(16) . . ?
C103 C102 H102 118.7 . . ?
C102 C103 C104 117.37(16) . . ?
C102 C103 C107 121.21(18) . . ?
C104 C103 C107 121.40(19) . . ?
C103 C104 H104 119.0 . . ?
C103 C104 C105 122.08(17) . . ?
C105 C104 H104 119.0 . . ?
C100 C105 C108 122.66(15) . . ?
C104 C105 C100 120.41(15) . . ?
C104 C105 C108 116.93(16) . . ?
C101 C106 H10A 109.5 . . ?
C101 C106 H10B 109.5 . . ?
C101 C106 H10C 109.5 . . ?
H10A C106 H10B 109.5 . . ?
H10A C106 H10C 109.5 . . ?
H10B C106 H10C 109.5 . . ?
C103 C107 H10D 109.5 . . ?
C103 C107 H10E 109.5 . . ?
C103 C107 H10F 109.5 . . ?
H10D C107 H10E 109.5 . . ?
H10D C107 H10F 109.5 . . ?
H10E C107 H10F 109.5 . . ?
C105 C108 H10G 109.5 . . ?
C105 C108 H10H 109.5 . . ?
C105 C108 H10I 109.5 . . ?
H10G C108 H10H 109.5 . . ?
H10G C108 H10I 109.5 . . ?
H10H C108 H10I 109.5 . . ?
P7 C109 K8 88.67(6) . . ?
C110 C109 K8 87.76(10) . . ?
C110 C109 P7 118.91(12) . . ?
C110 C109 C114 117.87(15) . . ?
C114 C109 K8 80.21(9) . . ?
C114 C109 P7 121.42(12) . . ?
C109 C110 K8 67.01(9) . . ?
C109 C110 C115 122.84(16) . . ?
C111 C110 K8 88.94(11) . . ?
C111 C110 C109 119.94(16) . . ?
C111 C110 C115 117.22(16) . . ?
C115 C110 K8 115.69(12) . . ?
C110 C111 H111 118.8 . . ?
C112 C111 C110 122.36(17) . . ?
C112 C111 H111 118.8 . . ?
C111 C112 C113 117.61(16) . . ?
C111 C112 C116 121.57(18) . . ?
C113 C112 C116 120.80(18) . . ?
K8 C113 H113 117.0 . . ?
C112 C113 K8 87.45(11) . . ?
C112 C113 H113 119.0 . . ?
C114 C113 K8 66.71(9) . . ?
C114 C113 C112 122.05(16) . . ?
C114 C113 H113 119.0 . . ?
C109 C114 K8 73.33(9) . . ?
C109 C114 C117 122.06(14) . . ?
C113 C114 K8 89.30(10) . . ?
C113 C114 C109 120.08(16) . . ?
C113 C114 C117 117.84(15) . . ?
C117 C114 K8 106.64(10) . . ?
C110 C115 H11A 109.5 . . ?
C110 C115 H11B 109.5 . . ?
C110 C115 H11C 109.5 . . ?
H11A C115 H11B 109.5 . . ?
H11A C115 H11C 109.5 . . ?
H11B C115 H11C 109.5 . . ?
C112 C116 H11D 109.5 . . ?
C112 C116 H11E 109.5 . . ?
C112 C116 H11F 109.5 . . ?
H11D C116 H11E 109.5 . . ?
H11D C116 H11F 109.5 . . ?
H11E C116 H11F 109.5 . . ?
C114 C117 H11G 109.5 . . ?
C114 C117 H11H 109.5 . . ?
C114 C117 H11I 109.5 . . ?
H11G C117 H11H 109.5 . . ?
H11G C117 H11I 109.5 . . ?
H11H C117 H11I 109.5 . . ?
C119 C118 P7 125.96(13) . . ?
C123 C118 P7 115.48(14) . . ?
C123 C118 C119 117.62(16) . . ?
C118 C119 C124 123.66(15) . . ?
C120 C119 C118 119.65(17) . . ?
C120 C119 C124 116.69(17) . . ?
C119 C120 H120 118.6 . . ?
C121 C120 C119 122.80(19) . . ?
C121 C120 H120 118.6 . . ?
C120 C121 C122 117.27(18) . . ?
C120 C121 C125 121.8(2) . . ?
C122 C121 C125 120.9(2) . . ?
C121 C122 H122 118.9 . . ?
C121 C122 C123 122.18(19) . . ?
C123 C122 H122 118.9 . . ?
C118 C123 C126 121.41(17) . . ?
C122 C123 C118 120.47(19) . . ?
C122 C123 C126 118.11(18) . . ?
C119 C124 H12A 109.5 . . ?
C119 C124 H12B 109.5 . . ?
C119 C124 H12C 109.5 . . ?
H12A C124 H12B 109.5 . . ?
H12A C124 H12C 109.5 . . ?
H12B C124 H12C 109.5 . . ?
C121 C125 H12D 109.5 . . ?
C121 C125 H12E 109.5 . . ?
C121 C125 H12F 109.5 . . ?
H12D C125 H12E 109.5 . . ?
H12D C125 H12F 109.5 . . ?
H12E C125 H12F 109.5 . . ?
C123 C126 H12G 109.5 . . ?
C123 C126 H12H 109.5 . . ?
C123 C126 H12I 109.5 . . ?
H12G C126 H12H 109.5 . . ?
H12G C126 H12I 109.5 . . ?
H12H C126 H12I 109.5 . . ?
P8 C127 K7 88.18(5) . . ?
C128 C127 K7 77.99(9) . . ?
C128 C127 P8 122.70(11) . . ?
C132 C127 K7 98.98(9) . . ?
C132 C127 P8 119.17(12) . . ?
C132 C127 C128 117.84(14) . . ?
C127 C128 K7 75.87(9) . . ?
C127 C128 C133 122.59(14) . . ?
C129 C128 K7 100.22(10) . . ?
C129 C128 C127 119.89(14) . . ?
C129 C128 C133 117.51(15) . . ?
C133 C128 K7 93.66(10) . . ?
C128 C129 H129 118.9 . . ?
C128 C129 C130 122.18(16) . . ?
C130 C129 H129 118.9 . . ?
C129 C130 C134 120.36(16) . . ?
C131 C130 C129 117.70(15) . . ?
C131 C130 C134 121.94(16) . . ?
C130 C131 H131 118.9 . . ?
C130 C131 C132 122.16(15) . . ?
C132 C131 H131 118.9 . . ?
C127 C132 C135 123.03(15) . . ?
C131 C132 C127 120.18(15) . . ?
C131 C132 C135 116.79(14) . . ?
C128 C133 H13A 109.5 . . ?
C128 C133 H13B 109.5 . . ?
C128 C133 H13C 109.5 . . ?
H13A C133 H13B 109.5 . . ?
H13A C133 H13C 109.5 . . ?
H13B C133 H13C 109.5 . . ?
C130 C134 H13D 109.5 . . ?
C130 C134 H13E 109.5 . . ?
C130 C134 H13F 109.5 . . ?
H13D C134 H13E 109.5 . . ?
H13D C134 H13F 109.5 . . ?
H13E C134 H13F 109.5 . . ?
C132 C135 H13G 109.5 . . ?
C132 C135 H13H 109.5 . . ?
C132 C135 H13I 109.5 . . ?
H13G C135 H13H 109.5 . . ?
H13G C135 H13I 109.5 . . ?
H13H C135 H13I 109.5 . . ?
C137 C136 P8 126.11(12) . . ?
C137 C136 C141 117.05(14) . . ?
C141 C136 P8 116.65(12) . . ?
C136 C137 C142 123.25(14) . . ?
C138 C137 C136 120.05(15) . . ?
C138 C137 C142 116.68(15) . . ?
C137 C138 H138 118.6 . . ?
C139 C138 C137 122.83(16) . . ?
C139 C138 H138 118.6 . . ?
C138 C139 C140 117.00(16) . . ?
C138 C139 C143 120.79(18) . . ?
C140 C139 C143 122.21(18) . . ?
C139 C140 H140 118.8 . . ?
C139 C140 C141 122.38(17) . . ?
C141 C140 H140 118.8 . . ?
C136 C141 C144 122.18(15) . . ?
C140 C141 C136 120.42(16) . . ?
C140 C141 C144 117.39(16) . . ?
C137 C142 H14A 109.5 . . ?
C137 C142 H14B 109.5 . . ?
C137 C142 H14C 109.5 . . ?
H14A C142 H14B 109.5 . . ?
H14A C142 H14C 109.5 . . ?
H14B C142 H14C 109.5 . . ?
C139 C143 H14D 109.5 . . ?
C139 C143 H14E 109.5 . . ?
C139 C143 H14F 109.5 . . ?
H14D C143 H14E 109.5 . . ?
H14D C143 H14F 109.5 . . ?
H14E C143 H14F 109.5 . . ?
C141 C144 H14G 109.5 . . ?
C141 C144 H14H 109.5 . . ?
C141 C144 H14I 109.5 . . ?
H14G C144 H14H 109.5 . . ?
H14G C144 H14I 109.5 . . ?
H14H C144 H14I 109.5 . . ?

loop_
_geom_bond_atom_site_label_1
_geom_bond_atom_site_label_2
_geom_bond_distance
_geom_bond_site_symmetry_2
_geom_bond_publ_flag
K1 P2 3.0995(6) . ?
K1 P3 3.1892(6) . ?
K1 O1 2.6494(12) . ?
K1 O2 2.7460(12) . ?
K1 O3 2.9134(13) . ?
K1 C75 3.503(2) . ?
K2 P1 3.1883(6) . ?
K2 P4 3.2469(7) . ?
K2 O1 2.7652(12) . ?
K2 O2 2.6359(12) . ?
K2 O4 2.8498(14) . ?
K2 C93 3.5308(19) . ?
K3 P1 3.5111(6) . ?
K3 P3 3.6093(6) . ?
K3 O1 2.6634(12) . ?
K3 O3 2.6609(13) . ?
K3 O4 2.6815(13) . ?
K3 C10 3.0995(17) . ?
K3 C11 3.4895(18) . ?
K3 C15 3.2270(17) . ?
K3 C37 3.2172(18) . ?
K3 C42 3.1708(19) . ?
K4 P2 3.4222(6) . ?
K4 P4 3.5732(6) . ?
K4 O2 2.7146(12) . ?
K4 O3 2.6119(12) . ?
K4 O4 2.5860(13) . ?
K4 C28 3.0027(16) . ?
K4 C29 3.1457(17) . ?
K4 C33 3.3443(17) . ?
K4 C55 3.2967(19) . ?
K4 C56 3.2583(19) . ?
K5 P5 3.1498(6) . ?
K5 P7 3.2033(6) . ?
K5 O5 2.7560(12) . ?
K5 O6 2.6498(11) . ?
K5 O7 2.7509(12) . ?
K5 C2 3.4977(16) . ?
K5 C3 3.2461(17) . ?
K6 P6 3.1443(6) . ?
K6 P8 3.3130(6) . ?
K6 O5 2.6383(11) . ?
K6 O6 2.8071(12) . ?
K6 O8 2.7197(12) . ?
K7 P5 3.5629(6) . ?
K7 P8 3.5979(6) . ?
K7 O5 2.6725(12) . ?
K7 O7 2.6123(11) . ?
K7 O8 2.7372(12) . ?
K7 C82 3.2543(15) . ?
K7 C87 3.3749(15) . ?
K7 C127 3.1296(15) . ?
K7 C128 3.1565(16) . ?
K8 P6 3.5695(6) . ?
K8 P7 3.5409(6) . ?
K8 O6 2.6220(12) . ?
K8 O7 2.7876(12) . ?
K8 O8 2.6236(12) . ?
K8 C100 3.3136(16) . ?
K8 C109 3.0447(16) . ?
K8 C110 3.3050(18) . ?
K8 C113 3.4098(17) . ?
K8 C114 3.1321(17) . ?
P1 O1 1.5703(12) . ?
P1 C1 1.8525(17) . ?
P1 C10 1.8766(16) . ?
P2 O2 1.5684(12) . ?
P2 C19 1.8462(17) . ?
P2 C28 1.8714(17) . ?
P3 O3 1.5691(13) . ?
P3 C37 1.8718(18) . ?
P3 C46 1.8597(19) . ?
P4 O4 1.5650(13) . ?
P4 C55 1.885(2) . ?
P4 C64 1.8723(19) . ?
P5 O5 1.5698(11) . ?
P5 C73 1.8691(16) . ?
P5 C82 1.8706(16) . ?
P6 O6 1.5700(12) . ?
P6 C91 1.8598(16) . ?
P6 C100 1.8758(16) . ?
P7 O7 1.5640(11) . ?
P7 C109 1.8796(16) . ?
P7 C118 1.8658(17) . ?
P8 O8 1.5725(12) . ?
P8 C127 1.8774(16) . ?
P8 C136 1.8704(16) . ?
C1 C2 1.412(2) . ?
C1 C6 1.414(2) . ?
C2 C3 1.395(2) . ?
C2 C7 1.509(2) . ?
C3 H3 0.9500 . ?
C3 C4 1.392(3) . ?
C4 C5 1.387(3) . ?
C4 C8 1.513(3) . ?
C5 H5 0.9500 . ?
C5 C6 1.398(3) . ?
C6 C9 1.505(3) . ?
C7 H7A 0.9800 . ?
C7 H7B 0.9800 . ?
C7 H7C 0.9800 . ?
C8 H8A 0.9800 . ?
C8 H8B 0.9800 . ?
C8 H8C 0.9800 . ?
C9 H9A 0.9800 . ?
C9 H9B 0.9800 . ?
C9 H9C 0.9800 . ?
C10 C11 1.419(2) . ?
C10 C15 1.413(2) . ?
C11 C12 1.393(2) . ?
C11 C16 1.506(3) . ?
C12 H12 0.9500 . ?
C12 C13 1.387(3) . ?
C13 C14 1.389(3) . ?
C13 C17 1.508(3) . ?
C14 H14 0.9500 . ?
C14 C15 1.394(2) . ?
C15 C18 1.518(3) . ?
C16 H16A 0.9800 . ?
C16 H16B 0.9800 . ?
C16 H16C 0.9800 . ?
C17 H17A 0.9800 . ?
C17 H17B 0.9800 . ?
C17 H17C 0.9800 . ?
C18 H18A 0.9800 . ?
C18 H18B 0.9800 . ?
C18 H18C 0.9800 . ?
C19 C20 1.406(3) . ?
C19 C24 1.415(3) . ?
C20 C21 1.397(3) . ?
C20 C25 1.497(3) . ?
C21 H21 0.9500 . ?
C21 C22 1.378(4) . ?
C22 C23 1.380(4) . ?
C22 C26 1.516(3) . ?
C23 H23 0.9500 . ?
C23 C24 1.391(3) . ?
C24 C27 1.506(3) . ?
C25 H25A 0.9800 . ?
C25 H25B 0.9800 . ?
C25 H25C 0.9800 . ?
C26 H26A 0.9800 . ?
C26 H26B 0.9800 . ?
C26 H26C 0.9800 . ?
C27 H27A 0.9800 . ?
C27 H27B 0.9800 . ?
C27 H27C 0.9800 . ?
C28 C29 1.412(2) . ?
C28 C33 1.410(2) . ?
C29 C30 1.403(3) . ?
C29 C34 1.508(3) . ?
C30 H30 0.9500 . ?
C30 C31 1.377(3) . ?
C31 C32 1.390(3) . ?
C31 C35 1.516(3) . ?
C32 H32 0.9500 . ?
C32 C33 1.393(3) . ?
C33 C36 1.504(3) . ?
C34 H34A 0.9800 . ?
C34 H34B 0.9800 . ?
C34 H34C 0.9800 . ?
C35 H35A 0.9800 . ?
C35 H35B 0.9800 . ?
C35 H35C 0.9800 . ?
C36 H36A 0.9800 . ?
C36 H36B 0.9800 . ?
C36 H36C 0.9800 . ?
C37 C38 1.418(3) . ?
C37 C42 1.407(3) . ?
C38 C39 1.396(3) . ?
C38 C43 1.506(3) . ?
C39 H39 0.9500 . ?
C39 C40 1.379(3) . ?
C40 C41 1.378(3) . ?
C40 C44 1.521(3) . ?
C41 H41 0.9500 . ?
C41 C42 1.404(3) . ?
C42 C45 1.503(3) . ?
C43 H43A 0.9800 . ?
C43 H43B 0.9800 . ?
C43 H43C 0.9800 . ?
C44 H44A 0.9800 . ?
C44 H44B 0.9800 . ?
C44 H44C 0.9800 . ?
C45 H45A 0.9800 . ?
C45 H45B 0.9800 . ?
C45 H45C 0.9800 . ?
C46 C47 1.408(3) . ?
C46 C51 1.424(3) . ?
C47 C48 1.393(3) . ?
C47 C52 1.508(3) . ?
C48 H48 0.9500 . ?
C48 C49 1.384(4) . ?
C49 C50 1.380(4) . ?
C49 C53 1.506(3) . ?
C50 H50 0.9500 . ?
C50 C51 1.388(3) . ?
C51 C54 1.503(3) . ?
C52 H52A 0.9800 . ?
C52 H52B 0.9800 . ?
C52 H52C 0.9800 . ?
C53 H53A 0.9800 . ?
C53 H53B 0.9800 . ?
C53 H53C 0.9800 . ?
C54 H54A 0.9800 . ?
C54 H54B 0.9800 . ?
C54 H54C 0.9800 . ?
C55 C56 1.411(3) . ?
C55 C60 1.415(3) . ?
C56 C57 1.389(3) . ?
C56 C61 1.506(3) . ?
C57 H57 0.9500 . ?
C57 C58 1.391(4) . ?
C58 C59 1.381(4) . ?
C58 C62 1.520(3) . ?
C59 H59 0.9500 . ?
C59 C60 1.399(3) . ?
C60 C63 1.503(3) . ?
C61 H61A 0.9800 . ?
C61 H61B 0.9800 . ?
C61 H61C 0.9800 . ?
C62 H62A 0.9800 . ?
C62 H62B 0.9800 . ?
C62 H62C 0.9800 . ?
C63 H63A 0.9800 . ?
C63 H63B 0.9800 . ?
C63 H63C 0.9800 . ?
C64 C65 1.402(3) . ?
C64 C69 1.427(3) . ?
C65 C66 1.404(3) . ?
C65 C70 1.512(3) . ?
C66 H66 0.9500 . ?
C66 C67 1.383(3) . ?
C67 C68 1.369(4) . ?
C67 C71 1.512(3) . ?
C68 H68 0.9500 . ?
C68 C69 1.393(3) . ?
C69 C72 1.502(3) . ?
C70 H70A 0.9800 . ?
C70 H70B 0.9800 . ?
C70 H70C 0.9800 . ?
C71 H71A 0.9800 . ?
C71 H71B 0.9800 . ?
C71 H71C 0.9800 . ?
C72 H72A 0.9800 . ?
C72 H72B 0.9800 . ?
C72 H72C 0.9800 . ?
C73 C74 1.411(2) . ?
C73 C78 1.415(2) . ?
C74 C75 1.400(2) . ?
C74 C79 1.511(3) . ?
C75 H75 0.9500 . ?
C75 C76 1.385(3) . ?
C76 C77 1.380(3) . ?
C76 C80 1.513(3) . ?
C77 H77 0.9500 . ?
C77 C78 1.399(2) . ?
C78 C81 1.500(3) . ?
C79 H79A 0.9800 . ?
C79 H79B 0.9800 . ?
C79 H79C 0.9800 . ?
C80 H80A 0.9800 . ?
C80 H80B 0.9800 . ?
C80 H80C 0.9800 . ?
C81 H81A 0.9800 . ?
C81 H81B 0.9800 . ?
C81 H81C 0.9800 . ?
C82 C83 1.409(2) . ?
C82 C87 1.411(2) . ?
C83 C84 1.397(2) . ?
C83 C88 1.514(3) . ?
C84 H84 0.9500 . ?
C84 C85 1.385(3) . ?
C85 C86 1.388(3) . ?
C85 C89 1.511(2) . ?
C86 H86 0.9500 . ?
C86 C87 1.394(2) . ?
C87 C90 1.508(2) . ?
C88 H88A 0.9800 . ?
C88 H88B 0.9800 . ?
C88 H88C 0.9800 . ?
C89 H89A 0.9800 . ?
C89 H89B 0.9800 . ?
C89 H89C 0.9800 . ?
C90 H90A 0.9800 . ?
C90 H90B 0.9800 . ?
C90 H90C 0.9800 . ?
C91 C92 1.412(2) . ?
C91 C96 1.418(2) . ?
C92 C93 1.398(2) . ?
C92 C97 1.513(3) . ?
C93 H93 0.9500 . ?
C93 C94 1.388(3) . ?
C94 C95 1.384(3) . ?
C94 C98 1.512(3) . ?
C95 H95 0.9500 . ?
C95 C96 1.396(2) . ?
C96 C99 1.505(2) . ?
C97 H97A 0.9800 . ?
C97 H97B 0.9800 . ?
C97 H97C 0.9800 . ?
C98 H98A 0.9800 . ?
C98 H98B 0.9800 . ?
C98 H98C 0.9800 . ?
C99 H99A 0.9800 . ?
C99 H99B 0.9800 . ?
C99 H99C 0.9800 . ?
C100 C101 1.418(2) . ?
C100 C105 1.412(2) . ?
C101 C102 1.392(2) . ?
C101 C106 1.512(2) . ?
C102 H102 0.9500 . ?
C102 C103 1.382(3) . ?
C103 C104 1.390(3) . ?
C103 C107 1.512(3) . ?
C104 H104 0.9500 . ?
C104 C105 1.391(2) . ?
C105 C108 1.510(2) . ?
C106 H10A 0.9800 . ?
C106 H10B 0.9800 . ?
C106 H10C 0.9800 . ?
C107 H10D 0.9800 . ?
C107 H10E 0.9800 . ?
C107 H10F 0.9800 . ?
C108 H10G 0.9800 . ?
C108 H10H 0.9800 . ?
C108 H10I 0.9800 . ?
C109 C110 1.410(2) . ?
C109 C114 1.416(2) . ?
C110 C111 1.392(3) . ?
C110 C115 1.512(3) . ?
C111 H111 0.9500 . ?
C111 C112 1.381(3) . ?
C112 C113 1.391(3) . ?
C112 C116 1.510(3) . ?
C113 H113 0.9500 . ?
C113 C114 1.387(2) . ?
C114 C117 1.509(2) . ?
C115 H11A 0.9800 . ?
C115 H11B 0.9800 . ?
C115 H11C 0.9800 . ?
C116 H11D 0.9800 . ?
C116 H11E 0.9800 . ?
C116 H11F 0.9800 . ?
C117 H11G 0.9800 . ?
C117 H11H 0.9800 . ?
C117 H11I 0.9800 . ?
C118 C119 1.413(2) . ?
C118 C123 1.413(2) . ?
C119 C120 1.396(2) . ?
C119 C124 1.501(3) . ?
C120 H120 0.9500 . ?
C120 C121 1.382(3) . ?
C121 C122 1.384(3) . ?
C121 C125 1.514(3) . ?
C122 H122 0.9500 . ?
C122 C123 1.390(3) . ?
C123 C126 1.508(3) . ?
C124 H12A 0.9800 . ?
C124 H12B 0.9800 . ?
C124 H12C 0.9800 . ?
C125 H12D 0.9800 . ?
C125 H12E 0.9800 . ?
C125 H12F 0.9800 . ?
C126 H12G 0.9800 . ?
C126 H12H 0.9800 . ?
C126 H12I 0.9800 . ?
C127 C128 1.422(2) . ?
C127 C132 1.411(2) . ?
C128 C129 1.392(2) . ?
C128 C133 1.505(2) . ?
C129 H129 0.9500 . ?
C129 C130 1.395(2) . ?
C130 C131 1.381(2) . ?
C130 C134 1.508(2) . ?
C131 H131 0.9500 . ?
C131 C132 1.399(2) . ?
C132 C135 1.512(2) . ?
C133 H13A 0.9800 . ?
C133 H13B 0.9800 . ?
C133 H13C 0.9800 . ?
C134 H13D 0.9800 . ?
C134 H13E 0.9800 . ?
C134 H13F 0.9800 . ?
C135 H13G 0.9800 . ?
C135 H13H 0.9800 . ?
C135 H13I 0.9800 . ?
C136 C137 1.412(2) . ?
C136 C141 1.416(2) . ?
C137 C138 1.392(2) . ?
C137 C142 1.511(2) . ?
C138 H138 0.9500 . ?
C138 C139 1.382(3) . ?
C139 C140 1.382(3) . ?
C139 C143 1.511(3) . ?
C140 H140 0.9500 . ?
C140 C141 1.390(2) . ?
C141 C144 1.509(2) . ?
C142 H14A 0.9800 . ?
C142 H14B 0.9800 . ?
C142 H14C 0.9800 . ?
C143 H14D 0.9800 . ?
C143 H14E 0.9800 . ?
C143 H14F 0.9800 . ?
C144 H14G 0.9800 . ?
C144 H14H 0.9800 . ?
C144 H14I 0.9800 . ?

loop_
_geom_torsion_atom_site_label_1
_geom_torsion_atom_site_label_2
_geom_torsion_atom_site_label_3
_geom_torsion_atom_site_label_4
_geom_torsion
_geom_torsion_site_symmetry_1
_geom_torsion_site_symmetry_2
_geom_torsion_site_symmetry_3
_geom_torsion_site_symmetry_4
_geom_torsion_publ_flag
K1 P2 O2 K2 81.8(2) . . . . ?
K1 P2 O2 K4 -94.39(4) . . . . ?
K1 P2 C19 C20 -57.78(18) . . . . ?
K1 P2 C19 C24 108.19(13) . . . . ?
K1 P2 C28 K4 35.19(7) . . . . ?
K1 P2 C28 C29 -44.23(15) . . . . ?
K1 P2 C28 C33 123.88(13) . . . . ?
K1 P3 O3 K3 -81.51(5) . . . . ?
K1 P3 O3 K4 88.02(14) . . . . ?
K1 P3 C37 K3 55.59(4) . . . . ?
K1 P3 C37 C38 -49.90(14) . . . . ?
K1 P3 C37 C42 125.32(15) . . . . ?
K1 P3 C46 C47 -67.0(3) . . . . ?
K1 P3 C46 C51 107.84(19) . . . . ?
K1 C75 C76 C77 -94.37(16) . . . . ?
K1 C75 C76 C80 86.36(18) . . . . ?
K2 P1 O1 K1 89.7(2) . . . . ?
K2 P1 O1 K3 -94.56(5) . . . . ?
K2 P1 C1 C2 -59.06(16) . . . . ?
K2 P1 C1 C6 113.32(12) . . . . ?
K2 P1 C10 K3 42.42(6) . . . . ?
K2 P1 C10 C11 134.07(13) . . . . ?
K2 P1 C10 C15 -36.91(14) . . . . ?
K2 P4 O4 K3 93.30(14) . . . . ?
K2 P4 O4 K4 -91.33(6) . . . . ?
K2 P4 C55 K4 56.13(5) . . . . ?
K2 P4 C55 C56 123.50(15) . . . . ?
K2 P4 C55 C60 -54.67(15) . . . . ?
K2 P4 C64 C65 -61.1(2) . . . . ?
K2 P4 C64 C69 108.52(16) . . . . ?
K2 C93 C94 C95 -87.68(15) . . . . ?
K2 C93 C94 C98 92.99(17) . . . . ?
K3 P1 O1 K1 -175.8(3) . . . . ?
K3 P1 O1 K2 94.56(5) . . . . ?
K3 P1 C1 C2 57.00(16) . . . . ?
K3 P1 C1 C6 -130.62(10) . . . . ?
K3 P1 C10 C11 91.65(14) . . . . ?
K3 P1 C10 C15 -79.33(12) . . . . ?
K3 P3 O3 K1 81.51(5) . . . . ?
K3 P3 O3 K4 169.53(19) . . . . ?
K3 P3 C37 C38 -105.49(14) . . . . ?
K3 P3 C37 C42 69.73(15) . . . . ?
K3 P3 C46 C47 57.20(18) . . . . ?
K3 P3 C46 C51 -127.91(12) . . . . ?
K3 C10 C11 C12 -80.62(16) . . . . ?
K3 C10 C11 C16 98.76(16) . . . . ?
K3 C10 C15 C14 86.37(16) . . . . ?
K3 C10 C15 C18 -92.69(16) . . . . ?
K3 C11 C12 C13 -60.36(19) . . . . ?
K3 C37 C38 C39 83.44(17) . . . . ?
K3 C37 C38 C43 -99.16(17) . . . . ?
K3 C37 C42 C41 -101.27(17) . . . . ?
K3 C37 C42 C45 78.83(18) . . . . ?
K4 P2 O2 K1 94.39(4) . . . . ?
K4 P2 O2 K2 176.2(3) . . . . ?
K4 P2 C19 C20 64.8(2) . . . . ?
K4 P2 C19 C24 -129.23(12) . . . . ?
K4 P2 C28 C29 -79.42(12) . . . . ?
K4 P2 C28 C33 88.69(14) . . . . ?
K4 P4 O4 K2 91.33(6) . . . . ?
K4 P4 O4 K3 -175.37(19) . . . . ?
K4 P4 C55 C56 67.37(15) . . . . ?
K4 P4 C55 C60 -110.80(15) . . . . ?
K4 P4 C64 C65 49.29(19) . . . . ?
K4 P4 C64 C69 -141.11(12) . . . . ?
K4 C28 C29 C30 86.59(15) . . . . ?
K4 C28 C29 C34 -90.86(15) . . . . ?
K4 C28 C33 C32 -81.61(16) . . . . ?
K4 C28 C33 C36 96.30(16) . . . . ?
K4 C29 C30 C31 71.65(19) . . . . ?
K4 C55 C56 C57 -109.12(17) . . . . ?
K4 C55 C56 C61 71.82(17) . . . . ?
K4 C55 C60 C59 89.6(2) . . . . ?
K4 C55 C60 C63 -89.9(2) . . . . ?
K4 C56 C57 C58 -92.8(2) . . . . ?
K5 P5 O5 K6 -91.7(2) . . . . ?
K5 P5 O5 K7 95.69(5) . . . . ?
K5 P5 C73 C74 55.15(18) . . . . ?
K5 P5 C73 C78 -114.41(11) . . . . ?
K5 P5 C82 K7 -44.95(5) . . . . ?
K5 P5 C82 C83 55.07(14) . . . . ?
K5 P5 C82 C87 -121.75(11) . . . . ?
K5 P7 O7 K7 -117.9(2) . . . . ?
K5 P7 O7 K8 86.80(4) . . . . ?
K5 P7 C109 K8 -33.95(6) . . . . ?
K5 P7 C109 C110 52.76(14) . . . . ?
K5 P7 C109 C114 -111.63(13) . . . . ?
K5 P7 C118 C119 56.94(18) . . . . ?
K5 P7 C118 C123 -111.64(12) . . . . ?
K5 C2 C3 C4 96.27(16) . . . . ?
K5 C3 C4 C5 91.22(15) . . . . ?
K5 C3 C4 C8 -89.50(16) . . . . ?
K6 P6 O6 K5 -84.23(15) . . . . ?
K6 P6 O6 K8 89.31(5) . . . . ?
K6 P6 C91 C92 71.91(18) . . . . ?
K6 P6 C91 C96 -100.75(12) . . . . ?
K6 P6 C100 K8 -48.88(5) . . . . ?
K6 P6 C100 C101 42.18(14) . . . . ?
K6 P6 C100 C105 -132.30(13) . . . . ?
K6 P8 O8 K7 87.40(5) . . . . ?
K6 P8 O8 K8 -113.22(17) . . . . ?
K6 P8 C127 K7 -38.63(5) . . . . ?
K6 P8 C127 C128 -113.10(12) . . . . ?
K6 P8 C127 C132 60.64(13) . . . . ?
K6 P8 C136 C137 43.57(19) . . . . ?
K6 P8 C136 C141 -131.15(11) . . . . ?
K7 P5 O5 K5 -95.69(5) . . . . ?
K7 P5 O5 K6 172.6(2) . . . . ?
K7 P5 C73 C74 -58.73(17) . . . . ?
K7 P5 C73 C78 131.71(11) . . . . ?
K7 P5 C82 C83 100.02(13) . . . . ?
K7 P5 C82 C87 -76.80(12) . . . . ?
K7 P8 O8 K6 -87.40(5) . . . . ?
K7 P8 O8 K8 159.4(2) . . . . ?
K7 P8 C127 C128 -74.46(12) . . . . ?
K7 P8 C127 C132 99.27(12) . . . . ?
K7 P8 C136 C137 -62.30(16) . . . . ?
K7 P8 C136 C141 122.98(11) . . . . ?
K7 C82 C83 C84 -90.50(15) . . . . ?
K7 C82 C83 C88 88.70(17) . . . . ?
K7 C82 C87 C86 100.68(14) . . . . ?
K7 C82 C87 C90 -79.72(14) . . . . ?
K7 C127 C128 C129 93.81(14) . . . . ?
K7 C127 C128 C133 -85.26(15) . . . . ?
K7 C127 C132 C131 -82.77(15) . . . . ?
K7 C127 C132 C135 98.09(14) . . . . ?
K7 C128 C129 C130 80.90(17) . . . . ?
K8 P6 O6 K5 -173.54(19) . . . . ?
K8 P6 O6 K6 -89.31(5) . . . . ?
K8 P6 C91 C92 -42.78(18) . . . . ?
K8 P6 C91 C96 144.56(10) . . . . ?
K8 P6 C100 C101 91.06(12) . . . . ?
K8 P6 C100 C105 -83.42(14) . . . . ?
K8 P7 O7 K5 -86.80(4) . . . . ?
K8 P7 O7 K7 155.3(2) . . . . ?
K8 P7 C109 C110 86.71(13) . . . . ?
K8 P7 C109 C114 -77.68(13) . . . . ?
K8 P7 C118 C119 -62.18(17) . . . . ?
K8 P7 C118 C123 129.24(11) . . . . ?
K8 C100 C101 C102 -91.53(15) . . . . ?
K8 C100 C101 C106 87.58(15) . . . . ?
K8 C100 C105 C104 95.77(16) . . . . ?
K8 C100 C105 C108 -84.39(17) . . . . ?
K8 C109 C110 C111 -74.48(17) . . . . ?
K8 C109 C110 C115 106.66(17) . . . . ?
K8 C109 C114 C113 79.15(15) . . . . ?
K8 C109 C114 C117 -99.50(15) . . . . ?
K8 C110 C111 C112 -63.62(19) . . . . ?
K8 C113 C114 C109 -70.20(14) . . . . ?
K8 C113 C114 C117 108.50(15) . . . . ?
P1 C1 C2 K5 101.51(12) . . . . ?
P1 C1 C2 C3 175.71(12) . . . . ?
P1 C1 C2 C7 -6.1(2) . . . . ?
P1 C1 C6 C5 -175.91(12) . . . . ?
P1 C1 C6 C9 5.0(2) . . . . ?
P1 C10 C11 K3 -87.74(12) . . . . ?
P1 C10 C11 C12 -168.36(14) . . . . ?
P1 C10 C11 C16 11.0(2) . . . . ?
P1 C10 C15 K3 81.71(9) . . . . ?
P1 C10 C15 C14 168.08(14) . . . . ?
P1 C10 C15 C18 -11.0(2) . . . . ?
P2 C19 C20 C21 166.91(15) . . . . ?
P2 C19 C20 C25 -10.9(3) . . . . ?
P2 C19 C24 C23 -168.90(16) . . . . ?
P2 C19 C24 C27 9.4(2) . . . . ?
P2 C28 C29 K4 81.51(9) . . . . ?
P2 C28 C29 C30 168.10(13) . . . . ?
P2 C28 C29 C34 -9.3(2) . . . . ?
P2 C28 C33 K4 -85.86(11) . . . . ?
P2 C28 C33 C32 -167.46(14) . . . . ?
P2 C28 C33 C36 10.4(2) . . . . ?
P3 C37 C38 C39 177.30(14) . . . . ?
P3 C37 C38 C43 -5.3(2) . . . . ?
P3 C37 C42 K3 -75.22(12) . . . . ?
P3 C37 C42 C41 -176.49(14) . . . . ?
P3 C37 C42 C45 3.6(3) . . . . ?
P3 C46 C47 C48 178.66(16) . . . . ?
P3 C46 C47 C52 -0.1(3) . . . . ?
P3 C46 C51 C50 179.83(15) . . . . ?
P3 C46 C51 C54 -1.6(2) . . . . ?
P4 C55 C56 K4 -70.50(13) . . . . ?
P4 C55 C56 C57 -179.62(15) . . . . ?
P4 C55 C56 C61 1.3(3) . . . . ?
P4 C55 C60 C59 -177.48(16) . . . . ?
P4 C55 C60 C63 3.0(3) . . . . ?
P4 C64 C65 C66 169.24(15) . . . . ?
P4 C64 C65 C70 -11.5(3) . . . . ?
P4 C64 C69 C68 -170.39(14) . . . . ?
P4 C64 C69 C72 9.9(2) . . . . ?
P5 C73 C74 C75 -170.59(14) . . . . ?
P5 C73 C74 C79 9.2(3) . . . . ?
P5 C73 C78 C77 170.89(13) . . . . ?
P5 C73 C78 C81 -8.8(2) . . . . ?
P5 C82 C83 C84 -179.53(12) . . . . ?
P5 C82 C83 C88 -0.3(2) . . . . ?
P5 C82 C87 K7 77.27(10) . . . . ?
P5 C82 C87 C86 177.95(12) . . . . ?
P5 C82 C87 C90 -2.4(2) . . . . ?
P6 C91 C92 C93 -174.06(13) . . . . ?
P6 C91 C92 C97 8.0(3) . . . . ?
P6 C91 C96 C95 174.87(13) . . . . ?
P6 C91 C96 C99 -6.5(2) . . . . ?
P6 C100 C101 C102 -174.73(13) . . . . ?
P6 C100 C101 C106 4.4(2) . . . . ?
P6 C100 C105 C104 175.34(14) . . . . ?
P6 C100 C105 C108 -4.8(2) . . . . ?
P7 C109 C110 K8 -87.24(10) . . . . ?
P7 C109 C110 C111 -161.73(15) . . . . ?
P7 C109 C110 C115 19.4(2) . . . . ?
P7 C109 C114 K8 82.36(11) . . . . ?
P7 C109 C114 C113 161.51(13) . . . . ?
P7 C109 C114 C117 -17.1(2) . . . . ?
P7 C118 C119 C120 -168.04(13) . . . . ?
P7 C118 C119 C124 12.0(2) . . . . ?
P7 C118 C123 C122 170.41(15) . . . . ?
P7 C118 C123 C126 -8.6(2) . . . . ?
P8 C127 C128 K7 79.91(10) . . . . ?
P8 C127 C128 C129 173.71(12) . . . . ?
P8 C127 C128 C133 -5.3(2) . . . . ?
P8 C127 C132 C131 -175.71(12) . . . . ?
P8 C127 C132 C135 5.1(2) . . . . ?
P8 C136 C137 C138 -179.22(13) . . . . ?
P8 C136 C137 C142 2.3(2) . . . . ?
P8 C136 C141 C140 -179.82(14) . . . . ?
P8 C136 C141 C144 -0.9(2) . . . . ?
O1 P1 C1 C2 9.29(16) . . . . ?
O1 P1 C1 C6 -178.33(11) . . . . ?
O1 P1 C10 K3 -20.30(6) . . . . ?
O1 P1 C10 C11 71.36(15) . . . . ?
O1 P1 C10 C15 -99.63(13) . . . . ?
O2 P2 C19 C20 13.00(18) . . . . ?
O2 P2 C19 C24 178.97(13) . . . . ?
O2 P2 C28 K4 -29.42(6) . . . . ?
O2 P2 C28 C29 -108.84(13) . . . . ?
O2 P2 C28 C33 59.27(15) . . . . ?
O3 P3 C37 K3 -11.76(7) . . . . ?
O3 P3 C37 C38 -117.24(14) . . . . ?
O3 P3 C37 C42 57.98(17) . . . . ?
O3 P3 C46 C47 11.50(18) . . . . ?
O3 P3 C46 C51 -173.61(12) . . . . ?
O4 P4 C55 K4 -8.37(7) . . . . ?
O4 P4 C55 C56 59.01(17) . . . . ?
O4 P4 C55 C60 -119.17(15) . . . . ?
O4 P4 C64 C65 6.37(19) . . . . ?
O4 P4 C64 C69 175.97(13) . . . . ?
O5 P5 C73 C74 -13.86(17) . . . . ?
O5 P5 C73 C78 176.58(11) . . . . ?
O5 P5 C82 K7 19.87(6) . . . . ?
O5 P5 C82 C83 119.89(12) . . . . ?
O5 P5 C82 C87 -56.93(14) . . . . ?
O6 P6 C91 C92 -0.68(17) . . . . ?
O6 P6 C91 C96 -173.33(11) . . . . ?
O6 P6 C100 K8 18.19(6) . . . . ?
O6 P6 C100 C101 109.25(13) . . . . ?
O6 P6 C100 C105 -65.23(15) . . . . ?
O7 P7 C109 K8 26.88(6) . . . . ?
O7 P7 C109 C110 113.59(13) . . . . ?
O7 P7 C109 C114 -50.80(14) . . . . ?
O7 P7 C118 C119 -10.69(16) . . . . ?
O7 P7 C118 C123 -179.27(12) . . . . ?
O8 P8 C127 K7 17.87(6) . . . . ?
O8 P8 C127 C128 -56.60(14) . . . . ?
O8 P8 C127 C132 117.14(12) . . . . ?
O8 P8 C136 C137 -13.44(16) . . . . ?
O8 P8 C136 C141 171.84(12) . . . . ?
C1 P1 O1 K1 -42.8(2) . . . . ?
C1 P1 O1 K2 -132.43(6) . . . . ?
C1 P1 O1 K3 133.01(6) . . . . ?
C1 P1 C10 K3 -135.29(6) . . . . ?
C1 P1 C10 C11 -43.64(16) . . . . ?
C1 P1 C10 C15 145.38(13) . . . . ?
C1 C2 C3 K5 -97.93(14) . . . . ?
C1 C2 C3 C4 -1.7(2) . . . . ?
C2 C1 C6 C5 -2.9(2) . . . . ?
C2 C1 C6 C9 177.95(15) . . . . ?
C2 C3 C4 C5 -0.8(2) . . . . ?
C2 C3 C4 C8 178.48(17) . . . . ?
C3 C4 C5 C6 1.4(3) . . . . ?
C4 C5 C6 C1 0.5(3) . . . . ?
C4 C5 C6 C9 179.66(16) . . . . ?
C6 C1 C2 K5 -70.72(15) . . . . ?
C6 C1 C2 C3 3.5(2) . . . . ?
C6 C1 C2 C7 -178.34(15) . . . . ?
C7 C2 C3 K5 83.79(13) . . . . ?
C7 C2 C3 C4 -179.93(16) . . . . ?
C8 C4 C5 C6 -177.91(17) . . . . ?
C10 P1 O1 K1 -150.5(2) . . . . ?
C10 P1 O1 K2 119.83(6) . . . . ?
C10 P1 O1 K3 25.26(8) . . . . ?
C10 P1 C1 C2 118.13(14) . . . . ?
C10 P1 C1 C6 -69.50(13) . . . . ?
C10 C11 C12 C13 1.2(3) . . . . ?
C11 C10 C15 K3 -89.99(14) . . . . ?
C11 C10 C15 C14 -3.6(2) . . . . ?
C11 C10 C15 C18 177.32(16) . . . . ?
C11 C12 C13 C14 -3.6(3) . . . . ?
C11 C12 C13 C17 175.1(2) . . . . ?
C12 C13 C14 C15 2.4(3) . . . . ?
C13 C14 C15 K3 73.87(19) . . . . ?
C13 C14 C15 C10 1.2(3) . . . . ?
C13 C14 C15 C18 -179.70(18) . . . . ?
C15 C10 C11 K3 83.08(14) . . . . ?
C15 C10 C11 C12 2.5(2) . . . . ?
C15 C10 C11 C16 -178.16(16) . . . . ?
C16 C11 C12 C13 -178.22(18) . . . . ?
C17 C13 C14 C15 -176.3(2) . . . . ?
C19 P2 O2 K1 -122.25(6) . . . . ?
C19 P2 O2 K2 -40.4(3) . . . . ?
C19 P2 O2 K4 143.36(6) . . . . ?
C19 P2 C28 K4 -145.33(6) . . . . ?
C19 P2 C28 C29 135.25(13) . . . . ?
C19 P2 C28 C33 -56.64(15) . . . . ?
C19 C20 C21 C22 -0.3(3) . . . . ?
C20 C19 C24 C23 -2.0(3) . . . . ?
C20 C19 C24 C27 176.37(18) . . . . ?
C20 C21 C22 C23 0.0(3) . . . . ?
C20 C21 C22 C26 179.8(2) . . . . ?
C21 C22 C23 C24 -0.7(3) . . . . ?
C22 C23 C24 C19 1.7(3) . . . . ?
C22 C23 C24 C27 -176.7(2) . . . . ?
C24 C19 C20 C21 1.3(3) . . . . ?
C24 C19 C20 C25 -176.5(2) . . . . ?
C25 C20 C21 C22 177.6(2) . . . . ?
C26 C22 C23 C24 179.5(2) . . . . ?
C28 P2 O2 K1 128.14(6) . . . . ?
C28 P2 O2 K2 -150.1(2) . . . . ?
C28 P2 O2 K4 33.76(7) . . . . ?
C28 P2 C19 C20 122.72(16) . . . . ?
C28 P2 C19 C24 -71.30(15) . . . . ?
C28 C29 C30 C31 -0.3(3) . . . . ?
C29 C28 C33 K4 82.07(14) . . . . ?
C29 C28 C33 C32 0.5(2) . . . . ?
C29 C28 C33 C36 178.37(16) . . . . ?
C29 C30 C31 C32 1.4(3) . . . . ?
C29 C30 C31 C35 -177.6(2) . . . . ?
C30 C31 C32 C33 -1.7(3) . . . . ?
C31 C32 C33 K4 -62.5(2) . . . . ?
C31 C32 C33 C28 0.8(3) . . . . ?
C31 C32 C33 C36 -177.23(18) . . . . ?
C33 C28 C29 K4 -87.30(14) . . . . ?
C33 C28 C29 C30 -0.7(2) . . . . ?
C33 C28 C29 C34 -178.17(15) . . . . ?
C34 C29 C30 C31 177.32(18) . . . . ?
C35 C31 C32 C33 177.3(2) . . . . ?
C37 P3 O3 K1 97.20(7) . . . . ?
C37 P3 O3 K3 15.69(9) . . . . ?
C37 P3 O3 K4 -174.78(14) . . . . ?
C37 P3 C46 C47 119.76(16) . . . . ?
C37 P3 C46 C51 -65.35(15) . . . . ?
C37 C38 C39 C40 -0.3(3) . . . . ?
C38 C37 C42 K3 99.98(15) . . . . ?
C38 C37 C42 C41 -1.3(3) . . . . ?
C38 C37 C42 C45 178.81(18) . . . . ?
C38 C39 C40 C41 -1.8(3) . . . . ?
C38 C39 C40 C44 176.19(18) . . . . ?
C39 C40 C41 C42 2.4(3) . . . . ?
C40 C41 C42 K3 -86.6(2) . . . . ?
C40 C41 C42 C37 -0.9(3) . . . . ?
C40 C41 C42 C45 179.04(19) . . . . ?
C42 C37 C38 C39 1.8(3) . . . . ?
C42 C37 C38 C43 179.24(17) . . . . ?
C43 C38 C39 C40 -177.86(18) . . . . ?
C44 C40 C41 C42 -175.57(19) . . . . ?
C46 P3 O3 K1 -157.36(6) . . . . ?
C46 P3 O3 K3 121.13(7) . . . . ?
C46 P3 O3 K4 -69.34(16) . . . . ?
C46 P3 C37 K3 -126.89(7) . . . . ?
C46 P3 C37 C38 127.62(14) . . . . ?
C46 P3 C37 C42 -57.16(17) . . . . ?
C46 C47 C48 C49 -0.4(3) . . . . ?
C47 C46 C51 C50 -4.9(3) . . . . ?
C47 C46 C51 C54 173.68(17) . . . . ?
C47 C48 C49 C50 -2.2(4) . . . . ?
C47 C48 C49 C53 -179.2(2) . . . . ?
C48 C49 C50 C51 1.2(3) . . . . ?
C49 C50 C51 C46 2.3(3) . . . . ?
C49 C50 C51 C54 -176.3(2) . . . . ?
C51 C46 C47 C48 3.9(3) . . . . ?
C51 C46 C47 C52 -174.85(18) . . . . ?
C52 C47 C48 C49 178.4(2) . . . . ?
C53 C49 C50 C51 178.2(2) . . . . ?
C55 P4 O4 K2 103.20(7) . . . . ?
C55 P4 O4 K3 -163.50(14) . . . . ?
C55 P4 O4 K4 11.87(10) . . . . ?
C55 P4 C64 C65 117.54(17) . . . . ?
C55 P4 C64 C69 -72.86(15) . . . . ?
C55 C56 C57 C58 -2.9(3) . . . . ?
C56 C55 C60 C59 4.2(3) . . . . ?
C56 C55 C60 C63 -175.29(19) . . . . ?
C56 C57 C58 C59 4.3(3) . . . . ?
C56 C57 C58 C62 -175.0(2) . . . . ?
C57 C58 C59 C60 -1.4(3) . . . . ?
C58 C59 C60 C55 -2.9(3) . . . . ?
C58 C59 C60 C63 176.7(2) . . . . ?
C60 C55 C56 K4 107.67(16) . . . . ?
C60 C55 C56 C57 -1.4(3) . . . . ?
C60 C55 C56 C61 179.50(18) . . . . ?
C61 C56 C57 C58 176.19(19) . . . . ?
C62 C58 C59 C60 177.9(2) . . . . ?
C64 P4 O4 K2 -148.87(6) . . . . ?
C64 P4 O4 K3 -55.57(16) . . . . ?
C64 P4 O4 K4 119.80(8) . . . . ?
C64 P4 C55 K4 -123.16(7) . . . . ?
C64 P4 C55 C56 -55.78(17) . . . . ?
C64 P4 C55 C60 126.04(15) . . . . ?
C64 C65 C66 C67 0.0(3) . . . . ?
C65 C64 C69 C68 0.2(3) . . . . ?
C65 C64 C69 C72 -179.51(19) . . . . ?
C65 C66 C67 C68 -0.1(3) . . . . ?
C65 C66 C67 C71 178.24(19) . . . . ?
C66 C67 C68 C69 0.2(3) . . . . ?
C67 C68 C69 C64 -0.3(3) . . . . ?
C67 C68 C69 C72 179.4(2) . . . . ?
C69 C64 C65 C66 0.0(3) . . . . ?
C69 C64 C65 C70 179.21(19) . . . . ?
C70 C65 C66 C67 -179.31(19) . . . . ?
C71 C67 C68 C69 -178.10(19) . . . . ?
C73 P5 O5 K5 129.95(6) . . . . ?
C73 P5 O5 K6 38.2(2) . . . . ?
C73 P5 O5 K7 -134.36(6) . . . . ?
C73 P5 C82 K7 134.74(6) . . . . ?
C73 P5 C82 C83 -125.24(13) . . . . ?
C73 P5 C82 C87 57.94(14) . . . . ?
C73 C74 C75 K1 94.34(16) . . . . ?
C73 C74 C75 C76 0.7(3) . . . . ?
C74 C73 C78 C77 0.6(2) . . . . ?
C74 C73 C78 C81 -179.11(16) . . . . ?
C74 C75 C76 C77 0.3(3) . . . . ?
C74 C75 C76 C80 -178.99(19) . . . . ?
C75 C76 C77 C78 -0.8(3) . . . . ?
C76 C77 C78 C73 0.4(3) . . . . ?
C76 C77 C78 C81 -179.90(17) . . . . ?
C78 C73 C74 C75 -1.1(3) . . . . ?
C78 C73 C74 C79 178.67(18) . . . . ?
C79 C74 C75 K1 -85.44(17) . . . . ?
C79 C74 C75 C76 -179.09(19) . . . . ?
C80 C76 C77 C78 178.44(18) . . . . ?
C82 P5 O5 K5 -121.93(6) . . . . ?
C82 P5 O5 K6 146.34(19) . . . . ?
C82 P5 O5 K7 -26.24(8) . . . . ?
C82 P5 C73 C74 -124.50(15) . . . . ?
C82 P5 C73 C78 65.95(13) . . . . ?
C82 C83 C84 C85 1.7(3) . . . . ?
C83 C82 C87 K7 -99.56(13) . . . . ?
C83 C82 C87 C86 1.1(2) . . . . ?
C83 C82 C87 C90 -179.28(15) . . . . ?
C83 C84 C85 C86 0.7(3) . . . . ?
C83 C84 C85 C89 -177.80(17) . . . . ?
C84 C85 C86 C87 -2.2(2) . . . . ?
C85 C86 C87 K7 81.31(17) . . . . ?
C85 C86 C87 C82 1.3(2) . . . . ?
C85 C86 C87 C90 -178.28(15) . . . . ?
C87 C82 C83 C84 -2.6(2) . . . . ?
C87 C82 C83 C88 176.62(16) . . . . ?
C88 C83 C84 C85 -177.54(17) . . . . ?
C89 C85 C86 C87 176.26(16) . . . . ?
C91 P6 O6 K5 51.83(17) . . . . ?
C91 P6 O6 K6 136.06(6) . . . . ?
C91 P6 O6 K8 -134.63(7) . . . . ?
C91 P6 C100 K8 133.84(6) . . . . ?
C91 P6 C100 C101 -135.10(13) . . . . ?
C91 P6 C100 C105 50.42(16) . . . . ?
C91 C92 C93 K2 83.19(15) . . . . ?
C91 C92 C93 C94 -0.1(3) . . . . ?
C92 C91 C96 C95 1.6(2) . . . . ?
C92 C91 C96 C99 -179.85(16) . . . . ?
C92 C93 C94 C95 1.8(3) . . . . ?
C92 C93 C94 C98 -177.57(18) . . . . ?
C93 C94 C95 C96 -1.8(3) . . . . ?
C94 C95 C96 C91 0.1(3) . . . . ?
C94 C95 C96 C99 -178.54(16) . . . . ?
C96 C91 C92 C93 -1.5(2) . . . . ?
C96 C91 C92 C97 -179.51(17) . . . . ?
C97 C92 C93 K2 -98.69(16) . . . . ?
C97 C92 C93 C94 178.01(18) . . . . ?
C98 C94 C95 C96 177.57(17) . . . . ?
C100 P6 O6 K5 161.06(14) . . . . ?
C100 P6 O6 K6 -114.71(6) . . . . ?
C100 P6 O6 K8 -25.40(8) . . . . ?
C100 P6 C91 C92 -111.78(15) . . . . ?
C100 P6 C91 C96 75.56(13) . . . . ?
C100 C101 C102 C103 -1.1(3) . . . . ?
C101 C100 C105 C104 0.9(2) . . . . ?
C101 C100 C105 C108 -179.26(16) . . . . ?
C101 C102 C103 C104 0.9(3) . . . . ?
C101 C102 C103 C107 -177.85(19) . . . . ?
C102 C103 C104 C105 0.2(3) . . . . ?
C103 C104 C105 C100 -1.1(3) . . . . ?
C103 C104 C105 C108 179.01(18) . . . . ?
C105 C100 C101 C102 0.2(2) . . . . ?
C105 C100 C101 C106 179.31(15) . . . . ?
C106 C101 C102 C103 179.69(17) . . . . ?
C107 C103 C104 C105 179.00(19) . . . . ?
C109 P7 O7 K5 -117.61(6) . . . . ?
C109 P7 O7 K7 124.5(2) . . . . ?
C109 P7 O7 K8 -30.81(7) . . . . ?
C109 P7 C118 C119 -118.77(14) . . . . ?
C109 P7 C118 C123 72.66(14) . . . . ?
C109 C110 C111 C112 -1.1(3) . . . . ?
C110 C109 C114 K8 -82.18(14) . . . . ?
C110 C109 C114 C113 -3.0(2) . . . . ?
C110 C109 C114 C117 178.32(16) . . . . ?
C110 C111 C112 C113 -1.3(3) . . . . ?
C110 C111 C112 C116 -179.9(2) . . . . ?
C111 C112 C113 K8 61.78(17) . . . . ?
C111 C112 C113 C114 1.4(3) . . . . ?
C112 C113 C114 K8 70.93(17) . . . . ?
C112 C113 C114 C109 0.7(3) . . . . ?
C112 C113 C114 C117 179.43(17) . . . . ?
C114 C109 C110 K8 77.70(13) . . . . ?
C114 C109 C110 C111 3.2(2) . . . . ?
C114 C109 C110 C115 -175.64(17) . . . . ?
C115 C110 C111 C112 177.82(19) . . . . ?
C116 C112 C113 K8 -119.56(18) . . . . ?
C116 C112 C113 C114 -179.89(19) . . . . ?
C118 P7 O7 K5 133.24(6) . . . . ?
C118 P7 O7 K7 15.3(2) . . . . ?
C118 P7 O7 K8 -139.97(6) . . . . ?
C118 P7 C109 K8 142.72(6) . . . . ?
C118 P7 C109 C110 -130.57(14) . . . . ?
C118 P7 C109 C114 65.04(15) . . . . ?
C118 C119 C120 C121 -1.0(3) . . . . ?
C119 C118 C123 C122 0.8(3) . . . . ?
C119 C118 C123 C126 -178.17(17) . . . . ?
C119 C120 C121 C122 0.5(3) . . . . ?
C119 C120 C121 C125 -179.82(18) . . . . ?
C120 C121 C122 C123 0.8(3) . . . . ?
C121 C122 C123 C118 -1.4(3) . . . . ?
C121 C122 C123 C126 177.62(19) . . . . ?
C123 C118 C119 C120 0.3(2) . . . . ?
C123 C118 C119 C124 -179.66(16) . . . . ?
C124 C119 C120 C121 178.99(17) . . . . ?
C125 C121 C122 C123 -178.97(19) . . . . ?
C127 P8 O8 K6 -109.35(6) . . . . ?
C127 P8 O8 K7 -21.94(7) . . . . ?
C127 P8 O8 K8 137.44(16) . . . . ?
C127 P8 C136 C137 -120.79(14) . . . . ?
C127 P8 C136 C141 64.49(14) . . . . ?
C127 C128 C129 C130 1.4(2) . . . . ?
C128 C127 C132 C131 -1.7(2) . . . . ?
C128 C127 C132 C135 179.18(14) . . . . ?
C128 C129 C130 C131 -0.9(3) . . . . ?
C128 C129 C130 C134 179.73(18) . . . . ?
C129 C130 C131 C132 -1.0(3) . . . . ?
C130 C131 C132 C127 2.3(2) . . . . ?
C130 C131 C132 C135 -178.54(16) . . . . ?
C132 C127 C128 K7 -93.91(13) . . . . ?
C132 C127 C128 C129 -0.1(2) . . . . ?
C132 C127 C128 C133 -179.16(15) . . . . ?
C133 C128 C129 C130 -179.48(16) . . . . ?
C134 C130 C131 C132 178.41(18) . . . . ?
C136 P8 O8 K6 145.56(6) . . . . ?
C136 P8 O8 K7 -127.04(6) . . . . ?
C136 P8 O8 K8 32.34(19) . . . . ?
C136 P8 C127 K7 132.12(6) . . . . ?
C136 P8 C127 C128 57.66(14) . . . . ?
C136 P8 C127 C132 -128.61(12) . . . . ?
C136 C137 C138 C139 0.2(3) . . . . ?
C137 C136 C141 C140 5.0(2) . . . . ?
C137 C136 C141 C144 -176.10(16) . . . . ?
C137 C138 C139 C140 3.7(3) . . . . ?
C137 C138 C139 C143 -175.46(19) . . . . ?
C138 C139 C140 C141 -3.2(3) . . . . ?
C139 C140 C141 C136 -1.1(3) . . . . ?
C139 C140 C141 C144 179.88(19) . . . . ?
C141 C136 C137 C138 -4.5(2) . . . . ?
C141 C136 C137 C142 177.02(15) . . . . ?
C142 C137 C138 C139 178.79(17) . . . . ?
C143 C139 C140 C141 175.9(2) . . . . ?

loop_
_smtbx_masks_void_nr
_smtbx_masks_void_average_x
_smtbx_masks_void_average_y
_smtbx_masks_void_average_z
_smtbx_masks_void_volume
_smtbx_masks_void_count_electrons
_smtbx_masks_void_content
1 0.035 0.101 0.098 9.6 0.0 ?
2 -0.500 0.000 0.000 1002.0 331.1 ?
3 -0.035 0.899 0.902 9.6 0.0 ?
4 0.105 0.118 0.569 8.0 0.0 ?
5 0.895 0.882 0.431 8.0 1.2 ?
